data_7028294
loop_
_publ_author_name
'Chellan, Prinessa'
'Land, Kirkwood M.'
'Shokar, Ajit'
'Au, Aaron'
'An, Seung Hwan'
'Taylor, Dale'
'Smith, Peter J.'
'Riedel, Tina'
'Dyson, Paul J.'
'Chibale, Kelly'
'Smith, Gregory S.'

_publ_section_title
;
 Synthesis and evaluation of new polynuclear organometallic Ru(II),
 Rh(III) and Ir(III) pyridyl ester complexes as in vitro antiparasitic and
 antitumor agents.
;
_journal_issue 2
_journal_name_full 'Dalton transactions (Cambridge, England : 2003)'
_journal_page_first 513
_journal_page_last 526
_journal_paper_doi 10.1039/c3dt52090k
_journal_volume 43
_journal_year 2014
_chemical_formula_sum 'C42 H48 Cl10 Ir2 N2 O4'
_chemical_formula_weight 1383.72
_chemical_name_systematic
;
?
;
_space_group_IT_number 4
_symmetry_cell_setting monoclinic
_symmetry_space_group_name_Hall 'P 2yb'
_symmetry_space_group_name_H-M 'P 1 21 1'
_atom_sites_solution_hydrogens geom
_atom_sites_solution_primary direct
_atom_sites_solution_secondary difmap
_audit_creation_method SHELXL-97
_cell_angle_alpha 90.00
_cell_angle_beta 103.65(3)
_cell_angle_gamma 90.00
_cell_formula_units_Z 4
_cell_length_a 11.572(2)
_cell_length_b 20.505(4)
_cell_length_c 21.518(4)
_cell_measurement_reflns_used 11634
_cell_measurement_temperature 173(2)
_cell_measurement_theta_max 27.46
_cell_measurement_theta_min 1.84
_cell_volume 4961.7(17)
_computing_cell_refinement 'DENZO-SMN (Otwinowski & Minor, 1997)'
_computing_data_collection 'COLLECT program (Nonius, 2000)'
_computing_data_reduction 'DENZO-SMN (Otwinowski & Minor, 1997)'
_computing_molecular_graphics 'X-Seed (Barbour, 2001)'
_computing_publication_material 'SHELXL-97 (Sheldrick, 2001)'
_computing_structure_refinement 'SHELXL-97 (Sheldrick, 1997)'
_computing_structure_solution 'SHELXS-97 (Sheldrick, 1997)'
_diffrn_ambient_temperature 173(2)
_diffrn_measured_fraction_theta_full 0.998
_diffrn_measured_fraction_theta_max 0.998
_diffrn_measurement_device_type 'Nonius Kappa CCD diffractometer'
_diffrn_measurement_method '1.2\% \f scans and \w scans'
_diffrn_radiation_monochromator graphite
_diffrn_radiation_source 'fine-focus sealed tube'
_diffrn_radiation_type MoK\a
_diffrn_radiation_wavelength 0.71073
_diffrn_reflns_av_R_equivalents 0.0000
_diffrn_reflns_av_sigmaI/netI 0.0191
_diffrn_reflns_limit_h_max 14
_diffrn_reflns_limit_h_min 0
_diffrn_reflns_limit_k_max 26
_diffrn_reflns_limit_k_min 0
_diffrn_reflns_limit_l_max 27
_diffrn_reflns_limit_l_min -27
_diffrn_reflns_number 11634
_diffrn_reflns_theta_full 27.46
_diffrn_reflns_theta_max 27.46
_diffrn_reflns_theta_min 1.84
_diffrn_standards_decay_% 0
_diffrn_standards_interval_count 0
_diffrn_standards_interval_time 0
_diffrn_standards_number 0
_exptl_absorpt_coefficient_mu 5.938
_exptl_absorpt_correction_T_max 0.6480
_exptl_absorpt_correction_T_min 0.5124
_exptl_absorpt_correction_type multi-scan
_exptl_absorpt_process_details 'SADABS (Sheldrick, 1996)'
_exptl_crystal_colour yellow
_exptl_crystal_density_diffrn 1.852
_exptl_crystal_density_method 'not measured'
_exptl_crystal_description needle
_exptl_crystal_F_000 2680
_exptl_crystal_size_max 0.13
_exptl_crystal_size_mid 0.11
_exptl_crystal_size_min 0.08
_refine_diff_density_max 3.124
_refine_diff_density_min -1.304
_refine_diff_density_rms 0.137
_refine_ls_abs_structure_details 'Flack H D (1983), Acta Cryst. A39, 876-881'
_refine_ls_abs_structure_Flack 0.471(15)
_refine_ls_extinction_method none
_refine_ls_goodness_of_fit_ref 1.040
_refine_ls_hydrogen_treatment constr
_refine_ls_matrix_type full
_refine_ls_number_parameters 1021
_refine_ls_number_reflns 11634
_refine_ls_number_restraints 117
_refine_ls_restrained_S_all 1.050
_refine_ls_R_factor_all 0.0404
_refine_ls_R_factor_gt 0.0360
_refine_ls_shift/su_max 0.002
_refine_ls_shift/su_mean 0.000
_refine_ls_structure_factor_coef Fsqd
_refine_ls_weighting_details 'calc w=1/[\s^2^(Fo^2^)+(0.0568P)^2^+14.1510P] where P=(Fo^2^+2Fc^2^)/3'
_refine_ls_weighting_scheme calc
_refine_ls_wR_factor_gt 0.0912
_refine_ls_wR_factor_ref 0.0942
_reflns_number_gt 10862
_reflns_number_total 11634
_reflns_threshold_expression >2sigma(I)
_cod_data_source_file c3dt52090k.txt
_cod_data_source_block pc276
_cod_original_cell_volume 4961.9(17)
_cod_original_sg_symbol_H-M P21
_cod_database_code 7028294

loop_
_symmetry_equiv_pos_as_xyz
'x, y, z'
'-x, y+1/2, -z'

loop_
_atom_site_label
_atom_site_type_symbol
_atom_site_fract_x
_atom_site_fract_y
_atom_site_fract_z
_atom_site_U_iso_or_equiv
_atom_site_adp_type
_atom_site_occupancy
_atom_site_symmetry_multiplicity
_atom_site_calc_flag
_atom_site_refinement_flags
_atom_site_disorder_assembly
_atom_site_disorder_group
Ir1A Ir 0.73091(4) 0.283217(19) -0.137248(19) 0.03809(10) Uani 1 1 d . . .
Ir2A Ir -0.85056(4) -0.061322(18) -0.568378(18) 0.03520(9) Uani 1 1 d . . .
Cl1A Cl 0.8297(2) 0.17902(15) -0.13335(13) 0.0460(6) Uani 1 1 d . . .
Cl2A Cl 0.8304(3) 0.31399(17) -0.21889(14) 0.0519(7) Uani 1 1 d . . .
Cl3A Cl -0.9797(2) 0.03276(14) -0.58243(13) 0.0443(6) Uani 1 1 d . . .
Cl4A Cl -0.9084(3) -0.08029(15) -0.47022(13) 0.0506(7) Uani 1 1 d . . .
O1A O 0.2477(9) 0.2037(6) -0.3958(4) 0.070(3) Uani 1 1 d . . .
O2A O 0.2713(6) 0.1091(4) -0.3406(3) 0.0436(17) Uani 1 1 d . . .
O3A O -0.3804(6) 0.1060(4) -0.3611(4) 0.0473(18) Uani 1 1 d . . .
O4A O -0.4273(9) 0.1826(5) -0.4367(5) 0.063(2) Uani 1 1 d . . .
N1A N 0.5965(7) 0.2444(5) -0.2107(4) 0.0370(18) Uani 1 1 d . . .
N2A N -0.7181(7) 0.0013(4) -0.5155(4) 0.0357(17) Uani 1 1 d . . .
C1A C 0.8018(9) 0.3605(5) -0.0710(5) 0.049(3) Uani 1 1 d D . .
C2A C 0.7953(10) 0.3029(5) -0.0363(5) 0.052(3) Uani 1 1 d D . .
C3A C 0.6745(10) 0.2827(6) -0.0484(5) 0.059(4) Uani 1 1 d D . .
C4A C 0.6065(10) 0.3280(6) -0.0916(6) 0.060(4) Uani 1 1 d D . .
C5A C 0.6847(10) 0.3762(5) -0.1061(5) 0.057(3) Uani 1 1 d D . .
C6A C 0.9108(12) 0.4003(7) -0.0697(7) 0.083(5) Uiso 1 1 d D . .
H6A1 H 0.8902 0.4372 -0.0991 0.124 Uiso 1 1 calc R . .
H6A2 H 0.9705 0.3731 -0.0828 0.124 Uiso 1 1 calc R . .
H6A3 H 0.9431 0.4166 -0.0262 0.124 Uiso 1 1 calc R . .
C7A C 0.8980(11) 0.2709(7) 0.0088(7) 0.082(4) Uiso 1 1 d D . .
H7A1 H 0.8699 0.2324 0.0279 0.122 Uiso 1 1 calc R . .
H7A2 H 0.9341 0.3017 0.0427 0.122 Uiso 1 1 calc R . .
H7A3 H 0.9573 0.2576 -0.0145 0.122 Uiso 1 1 calc R . .
C8A C 0.6293(12) 0.2267(8) -0.0172(7) 0.080(4) Uiso 1 1 d D . .
H8A1 H 0.5436 0.2219 -0.0349 0.120 Uiso 1 1 calc R . .
H8A2 H 0.6444 0.2344 0.0289 0.120 Uiso 1 1 calc R . .
H8A3 H 0.6700 0.1867 -0.0251 0.120 Uiso 1 1 calc R . .
C9A C 0.4750(13) 0.3273(8) -0.1159(9) 0.100(6) Uiso 1 1 d D . .
H9A1 H 0.4420 0.2889 -0.0992 0.150 Uiso 1 1 calc R . .
H9A2 H 0.4551 0.3256 -0.1628 0.150 Uiso 1 1 calc R . .
H9A3 H 0.4412 0.3669 -0.1018 0.150 Uiso 1 1 calc R . .
C10A C 0.6506(12) 0.4365(8) -0.1448(8) 0.087(5) Uiso 1 1 d D . .
H10A H 0.7222 0.4617 -0.1455 0.131 Uiso 1 1 calc R . .
H10B H 0.5972 0.4628 -0.1258 0.131 Uiso 1 1 calc R . .
H10C H 0.6100 0.4245 -0.1886 0.131 Uiso 1 1 calc R . .
C11A C 0.5492(9) 0.2763(6) -0.2663(5) 0.046(2) Uani 1 1 d . . .
H11A H 0.5840 0.3166 -0.2737 0.055 Uiso 1 1 calc R . .
C12A C 0.4561(10) 0.2544(5) -0.3114(5) 0.046(2) Uani 1 1 d . . .
H12A H 0.4284 0.2786 -0.3497 0.055 Uiso 1 1 calc R . .
C13A C 0.4001(9) 0.1956(5) -0.3020(5) 0.038(2) Uani 1 1 d . . .
C14A C 0.4449(9) 0.1630(5) -0.2443(5) 0.042(2) Uani 1 1 d . . .
H14A H 0.4085 0.1240 -0.2346 0.050 Uiso 1 1 calc R . .
C15A C 0.5426(9) 0.1883(5) -0.2019(4) 0.039(2) Uani 1 1 d . . .
H15A H 0.5740 0.1645 -0.1638 0.047 Uiso 1 1 calc R . .
C16A C 0.2990(9) 0.1723(6) -0.3507(5) 0.042(2) Uani 1 1 d . . .
C17A C 0.1698(9) 0.0821(7) -0.3869(5) 0.051(3) Uani 1 1 d . . .
H17A H 0.1777 0.0341 -0.3883 0.061 Uiso 1 1 calc R . .
H17B H 0.1689 0.0994 -0.4300 0.061 Uiso 1 1 calc R . .
C18A C 0.0551(11) 0.0991(6) -0.3698(5) 0.041(2) Uani 1 1 d . . .
C19A C -0.0491(9) 0.0830(6) -0.4126(6) 0.049(3) Uani 1 1 d . . .
H19A H -0.0463 0.0615 -0.4514 0.059 Uiso 1 1 calc R . .
C20A C -0.1620(10) 0.0982(6) -0.3995(7) 0.054(3) Uani 1 1 d . . .
H20A H -0.2341 0.0892 -0.4300 0.065 Uiso 1 1 calc R . .
C21A C -0.1633(9) 0.1262(6) -0.3419(5) 0.037(2) Uani 1 1 d . . .
C22A C -0.0613(12) 0.1412(10) -0.2979(6) 0.077(5) Uani 1 1 d . . .
H22A H -0.0637 0.1605 -0.2581 0.093 Uiso 1 1 calc R . .
C23A C 0.0478(11) 0.1271(9) -0.3134(6) 0.072(5) Uani 1 1 d . . .
H23A H 0.1194 0.1377 -0.2832 0.086 Uiso 1 1 calc R . .
C24A C -0.2811(10) 0.1454(6) -0.3253(5) 0.048(3) Uani 1 1 d . . .
H24A H -0.2737 0.1394 -0.2789 0.058 Uiso 1 1 calc R . .
H24B H -0.2975 0.1921 -0.3355 0.058 Uiso 1 1 calc R . .
C25A C -0.4411(9) 0.1300(6) -0.4156(5) 0.042(2) Uani 1 1 d . . .
C26A C -0.5373(10) 0.0823(6) -0.4496(5) 0.045(2) Uani 1 1 d . . .
C27A C -0.6079(9) 0.1012(5) -0.5081(5) 0.041(2) Uani 1 1 d . . .
H27A H -0.5951 0.1418 -0.5267 0.049 Uiso 1 1 calc R . .
C28A C -0.6973(9) 0.0597(5) -0.5390(5) 0.039(2) Uani 1 1 d . . .
H28A H -0.7465 0.0732 -0.5788 0.047 Uiso 1 1 calc R . .
C29A C -0.6452(9) -0.0166(5) -0.4577(5) 0.041(2) Uani 1 1 d . . .
H29A H -0.6573 -0.0577 -0.4397 0.050 Uiso 1 1 calc R . .
C30A C -0.5569(11) 0.0226(6) -0.4259(5) 0.046(2) Uani 1 1 d . . .
H30A H -0.5076 0.0084 -0.3864 0.055 Uiso 1 1 calc R . .
C31A C -0.7324(10) -0.1272(6) -0.6000(6) 0.049(3) Uani 1 1 d . . .
C32A C -0.8283(10) -0.1634(5) -0.5867(5) 0.042(2) Uani 1 1 d . . .
C33A C -0.9369(10) -0.1398(5) -0.6290(5) 0.045(2) Uani 1 1 d . . .
C34A C -0.9090(12) -0.0905(6) -0.6690(6) 0.049(3) Uani 1 1 d . . .
C35A C -0.7817(14) -0.0804(6) -0.6504(7) 0.060(4) Uani 1 1 d . . .
C36A C -0.6047(12) -0.1381(10) -0.5713(8) 0.080(5) Uani 1 1 d . . .
H36A H -0.5573 -0.1074 -0.5898 0.121 Uiso 1 1 calc R . .
H36B H -0.5835 -0.1829 -0.5801 0.121 Uiso 1 1 calc R . .
H36C H -0.5887 -0.1314 -0.5250 0.121 Uiso 1 1 calc R . .
C37A C -0.8173(15) -0.2195(7) -0.5407(7) 0.073(4) Uani 1 1 d . . .
H37A H -0.8968 -0.2351 -0.5395 0.109 Uiso 1 1 calc R . .
H37B H -0.7755 -0.2050 -0.4979 0.109 Uiso 1 1 calc R . .
H37C H -0.7725 -0.2549 -0.5547 0.109 Uiso 1 1 calc R . .
C38A C -1.0578(13) -0.1669(7) -0.6300(7) 0.068(4) Uani 1 1 d . . .
H38A H -1.0514 -0.1992 -0.5958 0.103 Uiso 1 1 calc R . .
H38B H -1.0906 -0.1877 -0.6714 0.103 Uiso 1 1 calc R . .
H38C H -1.1105 -0.1315 -0.6235 0.103 Uiso 1 1 calc R . .
C39A C -0.9958(16) -0.0542(8) -0.7195(6) 0.080(5) Uani 1 1 d . . .
H39A H -1.0759 -0.0715 -0.7226 0.120 Uiso 1 1 calc R . .
H39B H -0.9745 -0.0596 -0.7607 0.120 Uiso 1 1 calc R . .
H39C H -0.9938 -0.0078 -0.7084 0.120 Uiso 1 1 calc R . .
C40A C -0.716(2) -0.0304(9) -0.6837(9) 0.108(8) Uani 1 1 d . . .
H40A H -0.6308 -0.0311 -0.6631 0.163 Uiso 1 1 calc R . .
H40B H -0.7477 0.0134 -0.6800 0.163 Uiso 1 1 calc R . .
H40C H -0.7277 -0.0419 -0.7290 0.163 Uiso 1 1 calc R . .
Ir1B Ir 0.44584(4) 0.454512(18) 0.103344(18) 0.03455(9) Uani 1 1 d . . .
Ir2B Ir -1.11186(3) 0.768512(18) -0.334067(16) 0.03269(9) Uani 1 1 d . . .
Cl1B Cl 0.5496(2) 0.42610(16) 0.02294(12) 0.0456(6) Uani 1 1 d . . .
Cl2B Cl 0.5415(2) 0.55949(13) 0.10937(11) 0.0390(5) Uani 1 1 d . . .
Cl3B Cl -1.1846(3) 0.80365(16) -0.24388(13) 0.0493(6) Uani 1 1 d . . .
Cl4B Cl -1.2435(2) 0.67581(13) -0.34228(12) 0.0378(5) Uani 1 1 d . . .
O1B O -0.0376(7) 0.5392(5) -0.1556(4) 0.054(2) Uani 1 1 d . . .
O2B O -0.0064(7) 0.6314(4) -0.0984(4) 0.0487(19) Uani 1 1 d . . .
O3B O -0.6450(6) 0.6185(4) -0.1106(4) 0.0469(18) Uani 1 1 d . . .
O4B O -0.6898(8) 0.5353(4) -0.1805(4) 0.057(2) Uani 1 1 d . . .
N1B N 0.3117(7) 0.4951(4) 0.0295(4) 0.0338(17) Uani 1 1 d . . .
N2B N -0.9872(7) 0.7097(4) -0.2717(4) 0.0333(17) Uani 1 1 d . . .
C1B C 0.3237(10) 0.4045(7) 0.1466(6) 0.089(7) Uani 1 1 d D . .
C2B C 0.4068(11) 0.3593(5) 0.1330(5) 0.059(3) Uani 1 1 d D . .
C3B C 0.5197(10) 0.3783(5) 0.1698(5) 0.057(3) Uani 1 1 d D . .
C4B C 0.5073(11) 0.4340(6) 0.2056(5) 0.061(3) Uani 1 1 d D . .
C5B C 0.3855(11) 0.4511(7) 0.1895(6) 0.061(4) Uani 1 1 d D . .
C6B C 0.1933(15) 0.4005(10) 0.1165(9) 0.120(8) Uiso 1 1 d D . .
H6B1 H 0.1519 0.4362 0.1323 0.179 Uiso 1 1 calc R . .
H6B2 H 0.1623 0.3586 0.1274 0.179 Uiso 1 1 calc R . .
H6B3 H 0.1805 0.4040 0.0699 0.179 Uiso 1 1 calc R . .
C7B C 0.3882(14) 0.2996(9) 0.0926(9) 0.116(7) Uiso 1 1 d D . .
H7B1 H 0.3035 0.2952 0.0719 0.173 Uiso 1 1 calc R . .
H7B2 H 0.4146 0.2613 0.1194 0.173 Uiso 1 1 calc R . .
H7B3 H 0.4341 0.3030 0.0599 0.173 Uiso 1 1 calc R . .
C8B C 0.6390(12) 0.3467(8) 0.1729(8) 0.088(5) Uiso 1 1 d D . .
H8B1 H 0.7016 0.3719 0.2014 0.132 Uiso 1 1 calc R . .
H8B2 H 0.6541 0.3455 0.1299 0.132 Uiso 1 1 calc R . .
H8B3 H 0.6385 0.3021 0.1892 0.132 Uiso 1 1 calc R . .
C9B C 0.6027(13) 0.4719(8) 0.2515(8) 0.093(5) Uiso 1 1 d D . .
H9B1 H 0.5662 0.5083 0.2694 0.139 Uiso 1 1 calc R . .
H9B2 H 0.6602 0.4889 0.2287 0.139 Uiso 1 1 calc R . .
H9B3 H 0.6434 0.4431 0.2861 0.139 Uiso 1 1 calc R . .
C10B C 0.3269(14) 0.5047(10) 0.2182(10) 0.124(8) Uiso 1 1 d D . .
H10D H 0.3879 0.5318 0.2457 0.187 Uiso 1 1 calc R . .
H10E H 0.2754 0.4857 0.2437 0.187 Uiso 1 1 calc R . .
H10F H 0.2790 0.5316 0.1840 0.187 Uiso 1 1 calc R . .
C11B C 0.2694(9) 0.4646(5) -0.0264(5) 0.036(2) Uani 1 1 d . . .
H11B H 0.3085 0.4260 -0.0347 0.043 Uiso 1 1 calc R . .
C12B C 0.1719(9) 0.4860(5) -0.0729(5) 0.039(2) Uani 1 1 d . . .
H12B H 0.1428 0.4627 -0.1116 0.046 Uiso 1 1 calc R . .
C13B C 0.1195(9) 0.5439(5) -0.0593(5) 0.036(2) Uani 1 1 d . . .
C14B C 0.1601(9) 0.5760(5) -0.0023(5) 0.039(2) Uani 1 1 d . . .
H14B H 0.1237 0.6151 0.0071 0.046 Uiso 1 1 calc R . .
C15B C 0.2556(9) 0.5492(5) 0.0408(5) 0.038(2) Uani 1 1 d . . .
H15B H 0.2831 0.5704 0.0808 0.046 Uiso 1 1 calc R . .
C16B C 0.0150(9) 0.5698(6) -0.1102(5) 0.041(2) Uani 1 1 d . . .
C17B C -0.1096(9) 0.6618(6) -0.1401(5) 0.046(3) Uani 1 1 d . . .
H17C H -0.1134 0.6492 -0.1849 0.055 Uiso 1 1 calc R . .
H17D H -0.1013 0.7098 -0.1369 0.055 Uiso 1 1 calc R . .
C18B C -0.2220(11) 0.6420(5) -0.1229(5) 0.044(3) Uani 1 1 d . . .
C19B C -0.3210(9) 0.6225(7) -0.1701(6) 0.048(3) Uani 1 1 d . . .
H19B H -0.3166 0.6218 -0.2137 0.057 Uiso 1 1 calc R . .
C20B C -0.4235(10) 0.6046(7) -0.1543(5) 0.051(3) Uani 1 1 d . . .
H20B H -0.4899 0.5926 -0.1875 0.062 Uiso 1 1 calc R . .
C21B C -0.4351(11) 0.6032(6) -0.0928(5) 0.040(3) Uani 1 1 d . . .
C22B C -0.3333(11) 0.6240(7) -0.0444(6) 0.056(3) Uani 1 1 d . . .
H22B H -0.3373 0.6252 -0.0008 0.067 Uiso 1 1 calc R . .
C23B C -0.2303(11) 0.6420(7) -0.0612(6) 0.054(3) Uani 1 1 d . . .
H23B H -0.1633 0.6549 -0.0287 0.065 Uiso 1 1 calc R . .
C24B C -0.5432(9) 0.5824(6) -0.0730(5) 0.043(2) Uani 1 1 d . . .
H24C H -0.5557 0.5349 -0.0803 0.051 Uiso 1 1 calc R . .
H24D H -0.5343 0.5912 -0.0269 0.051 Uiso 1 1 calc R . .
C25B C -0.7065(10) 0.5898(5) -0.1627(5) 0.044(2) Uani 1 1 d . . .
C26B C -0.8042(9) 0.6331(5) -0.2001(5) 0.039(2) Uani 1 1 d . . .
C27B C -0.8740(8) 0.6097(5) -0.2570(5) 0.040(2) Uani 1 1 d . . .
H27B H -0.8600 0.5677 -0.2724 0.048 Uiso 1 1 calc R . .
C28B C -0.9653(9) 0.6491(6) -0.2910(5) 0.040(2) Uani 1 1 d . . .
H28B H -1.0144 0.6326 -0.3295 0.049 Uiso 1 1 calc R . .
C29B C -0.9193(9) 0.7322(5) -0.2175(5) 0.039(2) Uani 1 1 d . . .
H29B H -0.9349 0.7744 -0.2033 0.047 Uiso 1 1 calc R . .
C30B C -0.8240(9) 0.6953(6) -0.1798(5) 0.047(3) Uani 1 1 d . . .
H30B H -0.7752 0.7129 -0.1417 0.056 Uiso 1 1 calc R . .
C31B C -0.9789(9) 0.8015(6) -0.3817(4) 0.041(2) Uani 1 1 d . . .
C32B C -1.0704(8) 0.7679(6) -0.4258(4) 0.036(2) Uani 1 1 d . . .
C33B C -1.1803(11) 0.8043(6) -0.4302(5) 0.044(2) Uani 1 1 d . . .
C34B C -1.1537(12) 0.8580(6) -0.3885(5) 0.050(3) Uani 1 1 d . . .
C35B C -1.0287(12) 0.8558(6) -0.3572(5) 0.049(3) Uani 1 1 d . . .
C36B C -0.8500(10) 0.7838(8) -0.3623(6) 0.059(3) Uani 1 1 d . . .
H36D H -0.8358 0.7447 -0.3857 0.088 Uiso 1 1 calc R . .
H36E H -0.8277 0.7750 -0.3163 0.088 Uiso 1 1 calc R . .
H36F H -0.8021 0.8199 -0.3724 0.088 Uiso 1 1 calc R . .
C37B C -1.0566(13) 0.7088(6) -0.4651(6) 0.055(3) Uani 1 1 d . . .
H37D H -1.1345 0.6961 -0.4915 0.083 Uiso 1 1 calc R . .
H37E H -1.0235 0.6727 -0.4365 0.083 Uiso 1 1 calc R . .
H37F H -1.0028 0.7190 -0.4927 0.083 Uiso 1 1 calc R . .
C38B C -1.2975(10) 0.7875(7) -0.4757(5) 0.052(3) Uani 1 1 d . . .
H38D H -1.2894 0.7464 -0.4975 0.078 Uiso 1 1 calc R . .
H38E H -1.3199 0.8224 -0.5074 0.078 Uiso 1 1 calc R . .
H38F H -1.3591 0.7828 -0.4516 0.078 Uiso 1 1 calc R . .
C39B C -1.2420(16) 0.9085(7) -0.3791(9) 0.083(5) Uani 1 1 d . . .
H39D H -1.2017 0.9413 -0.3483 0.124 Uiso 1 1 calc R . .
H39E H -1.3050 0.8876 -0.3627 0.124 Uiso 1 1 calc R . .
H39F H -1.2769 0.9297 -0.4200 0.124 Uiso 1 1 calc R . .
C40B C -0.9671(18) 0.9076(8) -0.3099(7) 0.088(6) Uani 1 1 d . . .
H40D H -1.0264 0.9385 -0.3018 0.131 Uiso 1 1 calc R . .
H40E H -0.9086 0.9309 -0.3279 0.131 Uiso 1 1 calc R . .
H40F H -0.9269 0.8866 -0.2697 0.131 Uiso 1 1 calc R . .
Cl1W Cl 1.5565(3) 0.2257(2) -0.58724(17) 0.0730(10) Uani 1 1 d D . .
Cl2W Cl 1.5467(5) 0.2192(3) -0.7220(2) 0.113(2) Uani 1 1 d D . .
Cl3W Cl 1.5244(4) 0.3426(2) -0.6625(2) 0.0916(13) Uani 1 1 d D . .
C1W C 1.4931(12) 0.2590(5) -0.6623(5) 0.066(4) Uani 1 1 d D . .
H1W H 1.4049 0.2531 -0.6715 0.080 Uiso 1 1 calc R . .
Cl1X Cl 1.1613(7) 0.2844(4) -0.2147(4) 0.0736(18) Uiso 0.50 1 d PD A 1
Cl2X Cl 1.2225(9) 0.1803(5) -0.1414(4) 0.080(2) Uiso 0.50 1 d PD A 1
Cl3X Cl 1.1694(10) 0.3041(6) -0.0819(5) 0.094(3) Uiso 0.50 1 d PD A 1
C1X C 1.1307(12) 0.2521(5) -0.1454(4) 0.065(4) Uani 1 1 d D . .
H1X H 1.0450 0.2398 -0.1530 0.078 Uiso 1 1 calc R A 1
Cl1Y Cl -0.6740(11) 0.4758(7) -0.4633(5) 0.113(3) Uiso 0.50 1 d PD B 1
Cl2Y Cl -0.6608(17) 0.5665(9) -0.3638(10) 0.177(7) Uiso 0.50 1 d PD B 1
Cl3Y Cl -0.6571(11) 0.4408(7) -0.3326(6) 0.118(3) Uiso 0.50 1 d PD B 1
C1Y C -0.7211(14) 0.4949(6) -0.3964(5) 0.082(5) Uani 1 1 d D . .
H1Y H -0.8099 0.4955 -0.4048 0.099 Uiso 1 1 calc R B 1
Cl1Z Cl 0.9009(6) 0.5304(3) 0.0579(3) 0.125(2) Uiso 1 1 d D . .
Cl2Z Cl 0.8803(4) 0.4042(2) 0.1107(3) 0.0990(15) Uani 1 1 d D . .
Cl3Z Cl 0.8791(5) 0.5190(3) 0.1861(2) 0.0960(14) Uani 1 1 d D . .
C1Z C 0.8358(14) 0.4860(5) 0.1100(5) 0.074(4) Uani 1 1 d D . .
H1Z H 0.7473 0.4886 0.0950 0.089 Uiso 1 1 calc R . .
Cl4X Cl 1.1675(12) 0.3201(7) -0.1870(6) 0.122(4) Uiso 0.50 1 d PD A 2
Cl6Y Cl -0.6702(11) 0.4815(7) -0.3191(5) 0.113(3) Uiso 0.50 1 d PD B 2
Cl4Y Cl -0.7119(15) 0.4333(8) -0.4474(7) 0.152(5) Uiso 0.50 1 d PD B 2
Cl5Y Cl -0.679(2) 0.5717(9) -0.4151(12) 0.207(9) Uiso 0.50 1 d PD B 2
Cl5X Cl 1.1743(13) 0.1725(6) -0.1336(7) 0.121(4) Uiso 0.50 1 d PD A 2
Cl6X Cl 1.1774(8) 0.2797(6) -0.0631(4) 0.083(2) Uiso 0.50 1 d PD A 2

loop_
_atom_site_aniso_label
_atom_site_aniso_U_11
_atom_site_aniso_U_22
_atom_site_aniso_U_33
_atom_site_aniso_U_23
_atom_site_aniso_U_13
_atom_site_aniso_U_12
Ir1A 0.0423(2) 0.0369(2) 0.03839(19) -0.00250(16) 0.01634(16) -0.00608(16)
Ir2A 0.0420(2) 0.03181(19) 0.03549(19) -0.00155(15) 0.01661(15) 0.00093(15)
Cl1A 0.0510(14) 0.0445(13) 0.0447(13) 0.0027(11) 0.0160(11) 0.0042(12)
Cl2A 0.0563(16) 0.0533(16) 0.0538(15) 0.0074(13) 0.0282(13) -0.0050(13)
Cl3A 0.0431(13) 0.0376(12) 0.0534(14) -0.0014(11) 0.0139(11) 0.0064(10)
Cl4A 0.0708(18) 0.0424(14) 0.0479(14) -0.0011(11) 0.0329(13) -0.0075(13)
O1A 0.069(6) 0.078(7) 0.053(5) 0.016(5) -0.004(4) 0.005(5)
O2A 0.039(4) 0.049(4) 0.041(4) -0.006(3) 0.004(3) -0.001(3)
O3A 0.033(4) 0.060(5) 0.050(4) -0.004(4) 0.010(3) -0.008(4)
O4A 0.065(6) 0.052(5) 0.065(5) 0.004(4) 0.000(4) -0.016(4)
N1A 0.035(4) 0.045(5) 0.033(4) 0.007(4) 0.014(3) -0.003(4)
N2A 0.045(4) 0.033(4) 0.032(4) -0.001(3) 0.016(3) -0.002(4)
C1A 0.054(6) 0.040(6) 0.053(6) -0.017(5) 0.016(5) -0.012(5)
C2A 0.065(8) 0.050(7) 0.043(6) -0.013(5) 0.019(5) -0.013(6)
C3A 0.060(7) 0.080(10) 0.045(6) -0.029(7) 0.029(5) -0.009(7)
C4A 0.042(6) 0.084(10) 0.057(7) -0.036(7) 0.016(5) 0.004(6)
C5A 0.086(9) 0.043(6) 0.048(6) -0.010(5) 0.028(6) 0.019(6)
C11A 0.047(5) 0.043(6) 0.049(6) 0.008(5) 0.015(4) 0.005(5)
C12A 0.052(6) 0.039(6) 0.047(6) 0.013(5) 0.012(5) 0.000(5)
C13A 0.041(5) 0.037(5) 0.036(5) 0.005(4) 0.012(4) 0.003(4)
C14A 0.044(5) 0.040(5) 0.041(5) 0.011(4) 0.009(4) 0.000(4)
C15A 0.045(5) 0.045(6) 0.028(4) 0.002(4) 0.009(4) 0.001(5)
C16A 0.037(5) 0.055(7) 0.035(5) -0.001(5) 0.012(4) 0.000(5)
C17A 0.028(5) 0.073(8) 0.049(6) -0.016(6) 0.002(4) 0.005(5)
C18A 0.051(6) 0.039(6) 0.033(5) -0.003(4) 0.007(4) -0.006(5)
C19A 0.026(5) 0.062(7) 0.052(6) -0.027(6) -0.002(4) 0.006(5)
C20A 0.032(5) 0.053(7) 0.076(8) -0.013(6) 0.008(6) -0.008(5)
C21A 0.029(5) 0.048(6) 0.034(5) -0.008(4) 0.010(4) -0.010(4)
C22A 0.053(7) 0.140(16) 0.040(6) -0.043(8) 0.013(6) 0.000(9)
C23A 0.037(6) 0.135(15) 0.042(6) -0.043(8) 0.008(5) -0.005(7)
C24A 0.050(6) 0.056(7) 0.038(5) -0.008(5) 0.009(5) -0.010(5)
C25A 0.031(5) 0.050(6) 0.049(6) 0.006(5) 0.016(4) 0.000(4)
C26A 0.050(6) 0.044(6) 0.044(6) 0.003(5) 0.017(5) 0.000(5)
C27A 0.039(5) 0.037(5) 0.048(6) 0.010(4) 0.014(4) 0.000(4)
C28A 0.037(5) 0.039(5) 0.042(5) 0.013(4) 0.012(4) 0.007(4)
C29A 0.045(5) 0.041(5) 0.038(5) 0.010(4) 0.010(4) 0.006(4)
C30A 0.054(6) 0.042(6) 0.040(5) 0.003(5) 0.006(5) 0.007(5)
C31A 0.046(6) 0.051(6) 0.050(6) -0.019(5) 0.014(5) 0.008(5)
C32A 0.055(6) 0.029(5) 0.045(6) -0.003(4) 0.018(5) 0.013(4)
C33A 0.052(6) 0.034(5) 0.048(6) -0.008(5) 0.013(5) 0.002(5)
C34A 0.069(8) 0.039(6) 0.043(6) -0.009(5) 0.018(6) 0.008(5)
C35A 0.092(10) 0.045(7) 0.062(8) -0.010(6) 0.057(8) -0.006(6)
C36A 0.049(8) 0.106(13) 0.092(11) -0.024(10) 0.028(8) 0.010(8)
C37A 0.108(11) 0.050(7) 0.067(8) 0.020(7) 0.035(8) 0.031(8)
C38A 0.077(9) 0.054(8) 0.074(9) -0.021(7) 0.018(7) -0.017(7)
C39A 0.130(14) 0.069(10) 0.038(6) 0.012(7) 0.015(7) 0.040(10)
C40A 0.17(2) 0.080(12) 0.113(14) -0.016(11) 0.111(15) -0.034(13)
Ir1B 0.04064(19) 0.03169(19) 0.03217(18) 0.00379(14) 0.01030(14) 0.00444(15)
Ir2B 0.03575(18) 0.03431(19) 0.02731(17) -0.00037(14) 0.00605(12) -0.00431(15)
Cl1B 0.0461(13) 0.0528(16) 0.0399(12) -0.0049(11) 0.0140(10) 0.0127(12)
Cl2B 0.0432(12) 0.0365(12) 0.0377(12) 0.0003(10) 0.0101(10) -0.0013(10)
Cl3B 0.0655(17) 0.0472(15) 0.0390(13) -0.0038(11) 0.0196(12) 0.0047(13)
Cl4B 0.0340(11) 0.0381(12) 0.0414(12) 0.0000(10) 0.0089(9) -0.0043(9)
O1B 0.053(5) 0.065(6) 0.040(4) 0.004(4) 0.002(3) 0.000(4)
O2B 0.046(4) 0.041(4) 0.059(5) 0.017(4) 0.010(4) 0.004(3)
O3B 0.038(4) 0.054(5) 0.047(4) 0.006(4) 0.007(3) 0.006(4)
O4B 0.056(5) 0.049(5) 0.063(5) -0.006(4) 0.008(4) 0.000(4)
N1B 0.042(4) 0.028(4) 0.032(4) 0.004(3) 0.010(3) -0.004(3)
N2B 0.028(4) 0.040(4) 0.032(4) 0.005(3) 0.007(3) -0.006(3)
C1B 0.028(6) 0.136(16) 0.096(12) 0.083(12) 0.001(7) -0.003(8)
C2B 0.086(10) 0.043(6) 0.043(6) 0.004(5) 0.002(6) -0.016(6)
C3B 0.059(7) 0.060(8) 0.050(6) 0.025(6) 0.011(6) 0.012(6)
C4B 0.096(10) 0.047(7) 0.038(6) 0.002(5) 0.014(6) -0.013(7)
C5B 0.088(10) 0.056(8) 0.051(7) 0.016(6) 0.040(7) 0.026(8)
C11B 0.040(5) 0.026(4) 0.042(5) 0.001(4) 0.010(4) 0.006(4)
C12B 0.034(5) 0.042(5) 0.041(5) 0.000(4) 0.009(4) -0.006(4)
C13B 0.037(5) 0.042(5) 0.035(5) 0.005(4) 0.019(4) -0.003(4)
C14B 0.038(5) 0.038(5) 0.044(5) 0.007(4) 0.017(4) 0.005(4)
C15B 0.038(5) 0.043(5) 0.032(5) 0.005(4) 0.006(4) 0.006(4)
C16B 0.034(5) 0.049(6) 0.039(5) 0.016(5) 0.010(4) -0.001(4)
C17B 0.037(5) 0.050(6) 0.050(6) 0.021(5) 0.010(4) 0.003(5)
C18B 0.056(7) 0.032(5) 0.044(6) 0.017(4) 0.016(5) 0.015(5)
C19B 0.028(5) 0.071(8) 0.043(6) 0.012(6) 0.006(4) 0.003(5)
C20B 0.035(5) 0.075(9) 0.043(6) 0.012(6) 0.005(4) -0.009(6)
C21B 0.065(7) 0.035(5) 0.023(4) 0.017(4) 0.014(5) -0.003(5)
C22B 0.048(6) 0.080(9) 0.041(6) 0.011(6) 0.013(5) 0.017(6)
C23B 0.045(6) 0.064(8) 0.050(6) 0.011(6) 0.004(5) 0.000(6)
C24B 0.040(5) 0.054(6) 0.034(5) 0.010(5) 0.011(4) 0.009(5)
C25B 0.048(6) 0.040(6) 0.048(6) -0.002(5) 0.021(5) -0.007(5)
C26B 0.035(5) 0.049(6) 0.035(5) 0.008(4) 0.014(4) -0.002(4)
C27B 0.032(5) 0.040(5) 0.047(5) 0.006(4) 0.009(4) -0.002(4)
C28B 0.031(5) 0.047(6) 0.040(5) -0.002(5) 0.003(4) -0.005(4)
C29B 0.038(5) 0.043(6) 0.036(5) -0.006(4) 0.007(4) -0.009(4)
C30B 0.034(5) 0.066(8) 0.035(5) -0.002(5) -0.004(4) -0.011(5)
C31B 0.040(5) 0.058(7) 0.026(4) 0.004(4) 0.012(4) -0.020(5)
C32B 0.042(5) 0.045(6) 0.021(4) 0.005(4) 0.008(3) -0.009(5)
C33B 0.056(7) 0.040(6) 0.032(5) 0.009(4) 0.006(5) -0.003(5)
C34B 0.072(8) 0.035(5) 0.044(6) 0.011(5) 0.017(5) -0.001(5)
C35B 0.068(7) 0.044(6) 0.038(5) 0.011(5) 0.016(5) -0.022(6)
C36B 0.039(5) 0.084(9) 0.052(6) 0.023(7) 0.008(5) -0.016(6)
C37B 0.080(9) 0.045(6) 0.043(6) -0.004(5) 0.021(6) 0.000(6)
C38B 0.042(5) 0.062(8) 0.047(6) 0.011(6) -0.003(5) -0.007(5)
C39B 0.118(13) 0.044(7) 0.107(12) 0.026(8) 0.067(11) 0.040(8)
C40B 0.145(16) 0.063(9) 0.062(8) -0.022(7) 0.040(9) -0.063(10)
Cl1W 0.065(2) 0.089(3) 0.0619(19) 0.0104(19) 0.0092(15) -0.0200(19)
Cl2W 0.137(4) 0.136(5) 0.073(3) -0.040(3) 0.042(3) -0.058(4)
Cl3W 0.088(3) 0.081(3) 0.106(3) 0.018(2) 0.022(2) -0.020(2)
C1W 0.052(7) 0.093(11) 0.052(7) -0.001(7) 0.009(5) -0.020(7)
C1X 0.049(7) 0.080(10) 0.063(8) 0.012(7) 0.008(6) -0.014(7)
C1Y 0.060(9) 0.086(12) 0.108(13) -0.007(10) 0.035(9) -0.002(8)
Cl2Z 0.083(3) 0.079(3) 0.140(4) 0.011(3) 0.037(3) 0.015(2)
Cl3Z 0.114(4) 0.090(3) 0.078(3) 0.021(2) 0.010(2) 0.016(3)
C1Z 0.067(9) 0.096(12) 0.063(8) 0.013(8) 0.022(7) 0.016(8)

loop_
_atom_type_symbol
_atom_type_description
_atom_type_scat_dispersion_real
_atom_type_scat_dispersion_imag
_atom_type_scat_source
C C 0.0033 0.0016 'International Tables Vol C Tables 4.2.6.8 and 6.1.1.4'
H H 0.0000 0.0000 'International Tables Vol C Tables 4.2.6.8 and 6.1.1.4'
N N 0.0061 0.0033 'International Tables Vol C Tables 4.2.6.8 and 6.1.1.4'
O O 0.0106 0.0060 'International Tables Vol C Tables 4.2.6.8 and 6.1.1.4'
Cl Cl 0.1484 0.1585 'International Tables Vol C Tables 4.2.6.8 and 6.1.1.4'
Ir Ir -1.4442 7.9887 'International Tables Vol C Tables 4.2.6.8 and 6.1.1.4'

loop_
_geom_angle_atom_site_label_1
_geom_angle_atom_site_label_2
_geom_angle_atom_site_label_3
_geom_angle
N1A Ir1A C5A 112.4(4)
N1A Ir1A C4A 92.8(4)
C5A Ir1A C4A 39.0(3)
N1A Ir1A C1A 151.1(4)
C5A Ir1A C1A 38.8(3)
C4A Ir1A C1A 64.7(4)
N1A Ir1A C2A 147.9(3)
C5A Ir1A C2A 64.5(4)
C4A Ir1A C2A 64.3(4)
C1A Ir1A C2A 38.0(3)
N1A Ir1A C3A 109.9(4)
C5A Ir1A C3A 64.9(5)
C4A Ir1A C3A 38.4(4)
C1A Ir1A C3A 64.3(4)
C2A Ir1A C3A 38.4(3)
N1A Ir1A Cl2A 87.0(2)
C5A Ir1A Cl2A 101.2(3)
C4A Ir1A Cl2A 135.8(4)
C1A Ir1A Cl2A 96.7(3)
C2A Ir1A Cl2A 125.1(3)
C3A Ir1A Cl2A 161.0(3)
N1A Ir1A Cl1A 87.2(3)
C5A Ir1A Cl1A 158.8(3)
C4A Ir1A Cl1A 136.9(4)
C1A Ir1A Cl1A 121.5(3)
C2A Ir1A Cl1A 94.7(3)
C3A Ir1A Cl1A 101.8(4)
Cl2A Ir1A Cl1A 87.31(10)
N2A Ir2A C35A 101.0(5)
N2A Ir2A C31A 96.7(4)
C35A Ir2A C31A 39.9(5)
N2A Ir2A C32A 125.8(4)
C35A Ir2A C32A 65.7(5)
C31A Ir2A C32A 38.5(5)
N2A Ir2A C33A 161.8(4)
C35A Ir2A C33A 64.8(5)
C31A Ir2A C33A 65.1(4)
C32A Ir2A C33A 39.2(4)
N2A Ir2A C34A 135.4(4)
C35A Ir2A C34A 39.0(5)
C31A Ir2A C34A 65.6(5)
C32A Ir2A C34A 65.0(4)
C33A Ir2A C34A 37.9(5)
N2A Ir2A Cl4A 86.7(2)
C35A Ir2A Cl4A 159.3(4)
C31A Ir2A Cl4A 120.7(4)
C32A Ir2A Cl4A 94.2(3)
C33A Ir2A Cl4A 103.0(3)
C34A Ir2A Cl4A 137.9(4)
N2A Ir2A Cl3A 86.0(2)
C35A Ir2A Cl3A 112.5(4)
C31A Ir2A Cl3A 152.3(4)
C32A Ir2A Cl3A 148.2(3)
C33A Ir2A Cl3A 109.6(3)
C34A Ir2A Cl3A 93.2(3)
Cl4A Ir2A Cl3A 86.94(10)
C16A O2A C17A 115.6(9)
C25A O3A C24A 116.8(9)
C15A N1A C11A 115.6(9)
C15A N1A Ir1A 120.4(7)
C11A N1A Ir1A 123.6(7)
C28A N2A C29A 116.9(9)
C28A N2A Ir2A 120.7(7)
C29A N2A Ir2A 122.4(7)
C2A C1A C5A 107.9(9)
C2A C1A C6A 126.7(10)
C5A C1A C6A 125.4(10)
C2A C1A Ir1A 71.0(5)
C5A C1A Ir1A 69.5(5)
C6A C1A Ir1A 126.8(8)
C1A C2A C3A 108.7(10)
C1A C2A C7A 125.3(10)
C3A C2A C7A 125.9(10)
C1A C2A Ir1A 71.0(5)
C3A C2A Ir1A 70.8(5)
C7A C2A Ir1A 127.1(8)
C4A C3A C2A 107.4(10)
C4A C3A C8A 127.1(10)
C2A C3A C8A 125.4(11)
C4A C3A Ir1A 69.6(6)
C2A C3A Ir1A 70.8(5)
C8A C3A Ir1A 127.9(9)
C3A C4A C5A 108.4(9)
C3A C4A C9A 126.1(11)
C5A C4A C9A 125.4(11)
C3A C4A Ir1A 71.9(6)
C5A C4A Ir1A 70.4(6)
C9A C4A Ir1A 125.4(10)
C4A C5A C1A 107.5(9)
C4A C5A C10A 126.9(11)
C1A C5A C10A 125.2(11)
C4A C5A Ir1A 70.5(6)
C1A C5A Ir1A 71.7(5)
C10A C5A Ir1A 128.2(9)
C1A C6A H6A1 109.5
C1A C6A H6A2 109.5
H6A1 C6A H6A2 109.5
C1A C6A H6A3 109.5
H6A1 C6A H6A3 109.5
H6A2 C6A H6A3 109.5
C2A C7A H7A1 109.5
C2A C7A H7A2 109.5
H7A1 C7A H7A2 109.5
C2A C7A H7A3 109.5
H7A1 C7A H7A3 109.5
H7A2 C7A H7A3 109.5
C3A C8A H8A1 109.5
C3A C8A H8A2 109.5
H8A1 C8A H8A2 109.5
C3A C8A H8A3 109.5
H8A1 C8A H8A3 109.5
H8A2 C8A H8A3 109.5
C4A C9A H9A1 109.5
C4A C9A H9A2 109.5
H9A1 C9A H9A2 109.5
C4A C9A H9A3 109.5
H9A1 C9A H9A3 109.5
H9A2 C9A H9A3 109.5
C5A C10A H10A 109.5
C5A C10A H10B 109.5
H10A C10A H10B 109.5
C5A C10A H10C 109.5
H10A C10A H10C 109.5
H10B C10A H10C 109.5
C12A C11A N1A 124.1(11)
C12A C11A H11A 117.9
N1A C11A H11A 117.9
C11A C12A C13A 120.0(10)
C11A C12A H12A 120.0
C13A C12A H12A 120.0
C14A C13A C12A 116.8(10)
C14A C13A C16A 123.3(10)
C12A C13A C16A 119.9(9)
C15A C14A C13A 118.9(10)
C15A C14A H14A 120.5
C13A C14A H14A 120.5
N1A C15A C14A 124.4(9)
N1A C15A H15A 117.8
C14A C15A H15A 117.8
O1A C16A O2A 123.3(11)
O1A C16A C13A 124.5(12)
O2A C16A C13A 112.1(9)
O2A C17A C18A 111.2(9)
O2A C17A H17A 109.4
C18A C17A H17A 109.4
O2A C17A H17B 109.4
C18A C17A H17B 109.4
H17A C17A H17B 108.0
C23A C18A C19A 118.0(11)
C23A C18A C17A 124.1(10)
C19A C18A C17A 117.8(10)
C18A C19A C20A 120.7(11)
C18A C19A H19A 119.6
C20A C19A H19A 119.6
C21A C20A C19A 118.3(10)
C21A C20A H20A 120.8
C19A C20A H20A 120.8
C22A C21A C20A 122.1(10)
C22A C21A C24A 116.8(10)
C20A C21A C24A 121.0(9)
C21A C22A C23A 117.8(11)
C21A C22A H22A 121.1
C23A C22A H22A 121.1
C18A C23A C22A 123.0(11)
C18A C23A H23A 118.5
C22A C23A H23A 118.5
O3A C24A C21A 111.4(9)
O3A C24A H24A 109.3
C21A C24A H24A 109.3
O3A C24A H24B 109.3
C21A C24A H24B 109.3
H24A C24A H24B 108.0
O4A C25A O3A 126.0(11)
O4A C25A C26A 122.7(10)
O3A C25A C26A 111.3(9)
C30A C26A C27A 118.5(11)
C30A C26A C25A 124.0(10)
C27A C26A C25A 117.5(10)
C28A C27A C26A 118.6(10)
C28A C27A H27A 120.7
C26A C27A H27A 120.7
N2A C28A C27A 123.2(9)
N2A C28A H28A 118.4
C27A C28A H28A 118.4
C30A C29A N2A 121.8(10)
C30A C29A H29A 119.1
N2A C29A H29A 119.1
C29A C30A C26A 121.1(10)
C29A C30A H30A 119.5
C26A C30A H30A 119.5
C32A C31A C35A 107.9(10)
C32A C31A C36A 126.1(13)
C35A C31A C36A 126.0(13)
C32A C31A Ir2A 71.2(6)
C35A C31A Ir2A 69.8(6)
C36A C31A Ir2A 127.8(9)
C31A C32A C33A 107.6(10)
C31A C32A C37A 125.8(11)
C33A C32A C37A 126.5(12)
C31A C32A Ir2A 70.2(6)
C33A C32A Ir2A 70.6(6)
C37A C32A Ir2A 128.1(8)
C34A C33A C32A 109.4(11)
C34A C33A C38A 127.0(12)
C32A C33A C38A 123.6(11)
C34A C33A Ir2A 72.2(7)
C32A C33A Ir2A 70.2(6)
C38A C33A Ir2A 125.5(8)
C33A C34A C35A 107.4(11)
C33A C34A C39A 126.0(13)
C35A C34A C39A 126.6(13)
C33A C34A Ir2A 69.9(6)
C35A C34A Ir2A 68.4(7)
C39A C34A Ir2A 125.5(9)
C34A C35A C31A 107.8(11)
C34A C35A C40A 123.1(15)
C31A C35A C40A 129.0(16)
C34A C35A Ir2A 72.6(6)
C31A C35A Ir2A 70.3(6)
C40A C35A Ir2A 125.5(10)
C31A C36A H36A 109.5
C31A C36A H36B 109.5
H36A C36A H36B 109.5
C31A C36A H36C 109.5
H36A C36A H36C 109.5
H36B C36A H36C 109.5
C32A C37A H37A 109.5
C32A C37A H37B 109.5
H37A C37A H37B 109.5
C32A C37A H37C 109.5
H37A C37A H37C 109.5
H37B C37A H37C 109.5
C33A C38A H38A 109.5
C33A C38A H38B 109.5
H38A C38A H38B 109.5
C33A C38A H38C 109.5
H38A C38A H38C 109.5
H38B C38A H38C 109.5
C34A C39A H39A 109.5
C34A C39A H39B 109.5
H39A C39A H39B 109.5
C34A C39A H39C 109.5
H39A C39A H39C 109.5
H39B C39A H39C 109.5
C35A C40A H40A 109.5
C35A C40A H40B 109.5
H40A C40A H40B 109.5
C35A C40A H40C 109.5
H40A C40A H40C 109.5
H40B C40A H40C 109.5
N1B Ir1B C1B 94.1(4)
N1B Ir1B C5B 109.5(4)
C1B Ir1B C5B 38.4(4)
N1B Ir1B C2B 114.5(4)
C1B Ir1B C2B 38.8(4)
C5B Ir1B C2B 64.8(5)
N1B Ir1B C3B 153.0(4)
C1B Ir1B C3B 64.0(4)
C5B Ir1B C3B 63.8(5)
C2B Ir1B C3B 38.5(3)
N1B Ir1B C4B 147.0(4)
C1B Ir1B C4B 63.9(5)
C5B Ir1B C4B 38.2(3)
C2B Ir1B C4B 64.2(4)
C3B Ir1B C4B 37.7(3)
N1B Ir1B Cl1B 87.6(2)
C1B Ir1B Cl1B 134.1(4)
C5B Ir1B Cl1B 160.4(3)
C2B Ir1B Cl1B 99.8(3)
C3B Ir1B Cl1B 96.6(3)
C4B Ir1B Cl1B 125.4(3)
N1B Ir1B Cl2B 86.3(2)
C1B Ir1B Cl2B 138.6(4)
C5B Ir1B Cl2B 102.9(4)
C2B Ir1B Cl2B 158.1(3)
C3B Ir1B Cl2B 120.5(3)
C4B Ir1B Cl2B 94.7(3)
Cl1B Ir1B Cl2B 87.36(10)
N2B Ir2B C32B 108.4(4)
N2B Ir2B C35B 110.4(4)
C32B Ir2B C35B 65.2(4)
N2B Ir2B C31B 91.4(4)
C32B Ir2B C31B 38.7(4)
C35B Ir2B C31B 38.4(5)
N2B Ir2B C33B 147.9(4)
C32B Ir2B C33B 39.7(4)
C35B Ir2B C33B 65.0(4)
C31B Ir2B C33B 65.1(4)
N2B Ir2B C34B 149.5(4)
C32B Ir2B C34B 64.9(4)
C35B Ir2B C34B 39.1(5)
C31B Ir2B C34B 64.5(5)
C33B Ir2B C34B 37.9(4)
N2B Ir2B Cl3B 88.6(2)
C32B Ir2B Cl3B 161.0(3)
C35B Ir2B Cl3B 101.5(3)
C31B Ir2B Cl3B 135.9(3)
C33B Ir2B Cl3B 123.5(3)
C34B Ir2B Cl3B 96.1(3)
N2B Ir2B Cl4B 85.5(2)
C32B Ir2B Cl4B 101.7(3)
C35B Ir2B Cl4B 161.6(3)
C31B Ir2B Cl4B 136.3(3)
C33B Ir2B Cl4B 96.6(3)
C34B Ir2B Cl4B 124.7(3)
Cl3B Ir2B Cl4B 87.70(10)
C16B O2B C17B 117.0(9)
C25B O3B C24B 116.6(9)
C15B N1B C11B 117.3(8)
C15B N1B Ir1B 119.6(6)
C11B N1B Ir1B 122.6(6)
C29B N2B C28B 118.3(9)
C29B N2B Ir2B 122.5(7)
C28B N2B Ir2B 118.8(7)
C5B C1B C2B 108.4(9)
C5B C1B C6B 129.0(13)
C2B C1B C6B 122.5(13)
C5B C1B Ir1B 70.9(6)
C2B C1B Ir1B 70.8(5)
C6B C1B Ir1B 122.8(10)
C3B C2B C1B 106.6(9)
C3B C2B C7B 122.8(12)
C1B C2B C7B 130.4(12)
C3B C2B Ir1B 71.5(5)
C1B C2B Ir1B 70.4(5)
C7B C2B Ir1B 126.2(10)
C4B C3B C2B 109.4(10)
C4B C3B C8B 122.4(11)
C2B C3B C8B 128.3(11)
C4B C3B Ir1B 72.5(6)
C2B C3B Ir1B 70.0(5)
C8B C3B Ir1B 123.7(9)
C3B C4B C5B 107.0(10)
C3B C4B C9B 128.6(12)
C5B C4B C9B 124.4(12)
C3B C4B Ir1B 69.8(6)
C5B C4B Ir1B 68.7(6)
C9B C4B Ir1B 124.9(10)
C1B C5B C4B 108.5(10)
C1B C5B C10B 124.1(12)
C4B C5B C10B 127.1(12)
C1B C5B Ir1B 70.8(6)
C4B C5B Ir1B 73.1(6)
C10B C5B Ir1B 127.4(12)
C1B C6B H6B1 109.5
C1B C6B H6B2 109.5
H6B1 C6B H6B2 109.5
C1B C6B H6B3 109.5
H6B1 C6B H6B3 109.5
H6B2 C6B H6B3 109.5
C2B C7B H7B1 109.5
C2B C7B H7B2 109.5
H7B1 C7B H7B2 109.5
C2B C7B H7B3 109.5
H7B1 C7B H7B3 109.5
H7B2 C7B H7B3 109.5
C3B C8B H8B1 109.5
C3B C8B H8B2 109.5
H8B1 C8B H8B2 109.5
C3B C8B H8B3 109.5
H8B1 C8B H8B3 109.5
H8B2 C8B H8B3 109.5
C4B C9B H9B1 109.5
C4B C9B H9B2 109.5
H9B1 C9B H9B2 109.5
C4B C9B H9B3 109.5
H9B1 C9B H9B3 109.5
H9B2 C9B H9B3 109.5
C5B C10B H10D 109.5
C5B C10B H10E 109.5
H10D C10B H10E 109.5
C5B C10B H10F 109.5
H10D C10B H10F 109.5
H10E C10B H10F 109.5
N1B C11B C12B 124.1(9)
N1B C11B H11B 118.0
C12B C11B H11B 118.0
C11B C12B C13B 115.9(9)
C11B C12B H12B 122.1
C13B C12B H12B 122.1
C14B C13B C12B 121.4(10)
C14B C13B C16B 121.4(10)
C12B C13B C16B 117.2(9)
C13B C14B C15B 117.5(10)
C13B C14B H14B 121.3
C15B C14B H14B 121.3
N1B C15B C14B 123.8(10)
N1B C15B H15B 118.1
C14B C15B H15B 118.1
O1B C16B O2B 125.1(10)
O1B C16B C13B 124.5(11)
O2B C16B C13B 110.3(9)
O2B C17B C18B 111.6(8)
O2B C17B H17C 109.3
C18B C17B H17C 109.3
O2B C17B H17D 109.3
C18B C17B H17D 109.3
H17C C17B H17D 108.0
C23B C18B C19B 118.6(11)
C23B C18B C17B 120.7(11)
C19B C18B C17B 120.7(10)
C20B C19B C18B 120.5(11)
C20B C19B H19B 119.7
C18B C19B H19B 119.7
C19B C20B C21B 122.8(11)
C19B C20B H20B 118.6
C21B C20B H20B 118.6
C20B C21B C22B 116.4(11)
C20B C21B C24B 124.8(10)
C22B C21B C24B 118.8(9)
C23B C22B C21B 120.1(11)
C23B C22B H22B 120.0
C21B C22B H22B 120.0
C18B C23B C22B 121.6(12)
C18B C23B H23B 119.2
C22B C23B H23B 119.2
O3B C24B C21B 108.7(8)
O3B C24B H24C 109.9
C21B C24B H24C 109.9
O3B C24B H24D 109.9
C21B C24B H24D 109.9
H24C C24B H24D 108.3
O4B C25B O3B 126.0(11)
O4B C25B C26B 121.9(11)
O3B C25B C26B 112.1(9)
C27B C26B C30B 119.5(10)
C27B C26B C25B 118.3(10)
C30B C26B C25B 122.1(9)
C26B C27B C28B 118.4(10)
C26B C27B H27B 120.8
C28B C27B H27B 120.8
N2B C28B C27B 123.1(10)
N2B C28B H28B 118.5
C27B C28B H28B 118.5
N2B C29B C30B 122.3(10)
N2B C29B H29B 118.8
C30B C29B H29B 118.8
C26B C30B C29B 118.3(9)
C26B C30B H30B 120.9
C29B C30B H30B 120.9
C35B C31B C32B 109.0(10)
C35B C31B C36B 123.8(11)
C32B C31B C36B 127.2(12)
C35B C31B Ir2B 70.7(6)
C32B C31B Ir2B 70.2(5)
C36B C31B Ir2B 124.7(7)
C31B C32B C33B 107.2(10)
C31B C32B C37B 127.1(10)
C33B C32B C37B 125.5(9)
C31B C32B Ir2B 71.1(5)
C33B C32B Ir2B 71.0(5)
C37B C32B Ir2B 126.7(7)
C34B C33B C32B 107.6(10)
C34B C33B C38B 128.2(12)
C32B C33B C38B 124.1(10)
C34B C33B Ir2B 71.3(6)
C32B C33B Ir2B 69.3(5)
C38B C33B Ir2B 127.7(8)
C33B C34B C35B 108.5(11)
C33B C34B C39B 124.9(13)
C35B C34B C39B 126.6(13)
C33B C34B Ir2B 70.7(6)
C35B C34B Ir2B 69.6(6)
C39B C34B Ir2B 125.7(9)
C31B C35B C34B 107.6(10)
C31B C35B C40B 129.1(13)
C34B C35B C40B 123.2(14)
C31B C35B Ir2B 70.9(6)
C34B C35B Ir2B 71.3(6)
C40B C35B Ir2B 126.1(8)
C31B C36B H36D 109.5
C31B C36B H36E 109.5
H36D C36B H36E 109.5
C31B C36B H36F 109.5
H36D C36B H36F 109.5
H36E C36B H36F 109.5
C32B C37B H37D 109.5
C32B C37B H37E 109.5
H37D C37B H37E 109.5
C32B C37B H37F 109.5
H37D C37B H37F 109.5
H37E C37B H37F 109.5
C33B C38B H38D 109.5
C33B C38B H38E 109.5
H38D C38B H38E 109.5
C33B C38B H38F 109.5
H38D C38B H38F 109.5
H38E C38B H38F 109.5
C34B C39B H39D 109.5
C34B C39B H39E 109.5
H39D C39B H39E 109.5
C34B C39B H39F 109.5
H39D C39B H39F 109.5
H39E C39B H39F 109.5
C35B C40B H40D 109.5
C35B C40B H40E 109.5
H40D C40B H40E 109.5
C35B C40B H40F 109.5
H40D C40B H40F 109.5
H40E C40B H40F 109.5
Cl1W C1W Cl3W 110.0(6)
Cl1W C1W Cl2W 110.5(7)
Cl3W C1W Cl2W 110.2(6)
Cl1W C1W H1W 108.7
Cl3W C1W H1W 108.7
Cl2W C1W H1W 108.7
Cl3X C1X Cl5X 117.7(9)
Cl3X C1X Cl1X 112.3(8)
Cl5X C1X Cl1X 112.2(8)
Cl3X C1X Cl4X 82.2(8)
Cl5X C1X Cl4X 137.1(10)
Cl1X C1X Cl4X 31.0(5)
Cl3X C1X Cl2X 115.6(8)
Cl5X C1X Cl2X 20.7(5)
Cl1X C1X Cl2X 96.5(7)
Cl4X C1X Cl2X 117.3(9)
Cl3X C1X Cl6X 20.5(5)
Cl5X C1X Cl6X 98.2(8)
Cl1X C1X Cl6X 130.0(8)
Cl4X C1X Cl6X 101.4(8)
Cl2X C1X Cl6X 99.9(7)
Cl3X C1X H1X 110.6
Cl5X C1X H1X 91.7
Cl1X C1X H1X 110.6
Cl4X C1X H1X 117.8
Cl2X C1X H1X 110.6
Cl6X C1X H1X 107.0
Cl6Y C1Y Cl4Y 117.8(11)
Cl6Y C1Y Cl1Y 134.8(11)
Cl4Y C1Y Cl1Y 36.7(7)
Cl6Y C1Y Cl2Y 73.5(10)
Cl4Y C1Y Cl2Y 145.8(13)
Cl1Y C1Y Cl2Y 111.4(11)
Cl6Y C1Y Cl5Y 109.5(12)
Cl4Y C1Y Cl5Y 117.8(12)
Cl1Y C1Y Cl5Y 81.3(11)
Cl2Y C1Y Cl5Y 36.7(9)
Cl6Y C1Y Cl3Y 30.4(6)
Cl4Y C1Y Cl3Y 87.4(10)
Cl1Y C1Y Cl3Y 110.4(10)
Cl2Y C1Y Cl3Y 99.5(11)
Cl5Y C1Y Cl3Y 131.2(13)
Cl6Y C1Y H1Y 107.0
Cl4Y C1Y H1Y 96.3
Cl1Y C1Y H1Y 111.7
Cl2Y C1Y H1Y 111.7
Cl5Y C1Y H1Y 106.4
Cl3Y C1Y H1Y 111.7
Cl3Z C1Z Cl1Z 109.3(8)
Cl3Z C1Z Cl2Z 110.3(7)
Cl1Z C1Z Cl2Z 109.5(7)
Cl3Z C1Z H1Z 109.3
Cl1Z C1Z H1Z 109.3
Cl2Z C1Z H1Z 109.3

loop_
_geom_bond_atom_site_label_1
_geom_bond_atom_site_label_2
_geom_bond_distance
Ir1A N1A 2.095(8)
Ir1A C5A 2.130(10)
Ir1A C4A 2.132(11)
Ir1A C1A 2.160(9)
Ir1A C2A 2.161(9)
Ir1A C3A 2.162(9)
Ir1A Cl2A 2.401(3)
Ir1A Cl1A 2.415(3)
Ir2A N2A 2.114(8)
Ir2A C35A 2.136(11)
Ir2A C31A 2.143(10)
Ir2A C32A 2.157(10)
Ir2A C33A 2.163(11)
Ir2A C34A 2.193(12)
Ir2A Cl4A 2.394(3)
Ir2A Cl3A 2.415(3)
O1A C16A 1.198(14)
O2A C16A 1.364(14)
O2A C17A 1.459(12)
O3A C25A 1.312(13)
O3A C24A 1.466(13)
O4A C25A 1.196(14)
N1A C15A 1.342(14)
N1A C11A 1.361(13)
N2A C28A 1.344(13)
N2A C29A 1.379(13)
C1A C2A 1.407(12)
C1A C5A 1.424(12)
C1A C6A 1.497(14)
C2A C3A 1.422(12)
C2A C7A 1.498(14)
C3A C4A 1.414(13)
C3A C8A 1.487(14)
C4A C5A 1.423(13)
C4A C9A 1.489(14)
C5A C10A 1.491(14)
C6A H6A1 0.9800
C6A H6A2 0.9800
C6A H6A3 0.9800
C7A H7A1 0.9800
C7A H7A2 0.9800
C7A H7A3 0.9800
C8A H8A1 0.9800
C8A H8A2 0.9800
C8A H8A3 0.9800
C9A H9A1 0.9800
C9A H9A2 0.9800
C9A H9A3 0.9800
C10A H10A 0.9800
C10A H10B 0.9800
C10A H10C 0.9800
C11A C12A 1.346(16)
C11A H11A 0.9500
C12A C13A 1.405(15)
C12A H12A 0.9500
C13A C14A 1.397(14)
C13A C16A 1.456(15)
C14A C15A 1.377(15)
C14A H14A 0.9500
C15A H15A 0.9500
C17A C18A 1.500(15)
C17A H17A 0.9900
C17A H17B 0.9900
C18A C23A 1.363(15)
C18A C19A 1.374(15)
C19A C20A 1.436(15)
C19A H19A 0.9500
C20A C21A 1.369(17)
C20A H20A 0.9500
C21A C22A 1.362(16)
C21A C24A 1.539(15)
C22A C23A 1.410(17)
C22A H22A 0.9500
C23A H23A 0.9500
C24A H24A 0.9900
C24A H24B 0.9900
C25A C26A 1.533(16)
C26A C30A 1.365(16)
C26A C27A 1.385(15)
C27A C28A 1.382(15)
C27A H27A 0.9500
C28A H28A 0.9500
C29A C30A 1.353(16)
C29A H29A 0.9500
C30A H30A 0.9500
C31A C32A 1.419(17)
C31A C35A 1.460(19)
C31A C36A 1.478(18)
C32A C33A 1.450(16)
C32A C37A 1.502(16)
C33A C34A 1.414(17)
C33A C38A 1.501(18)
C34A C35A 1.45(2)
C34A C39A 1.492(18)
C35A C40A 1.549(19)
C36A H36A 0.9800
C36A H36B 0.9800
C36A H36C 0.9800
C37A H37A 0.9800
C37A H37B 0.9800
C37A H37C 0.9800
C38A H38A 0.9800
C38A H38B 0.9800
C38A H38C 0.9800
C39A H39A 0.9800
C39A H39B 0.9800
C39A H39C 0.9800
C40A H40A 0.9800
C40A H40B 0.9800
C40A H40C 0.9800
Ir1B N1B 2.112(8)
Ir1B C1B 2.130(11)
Ir1B C5B 2.131(11)
Ir1B C2B 2.134(10)
Ir1B C3B 2.154(10)
Ir1B C4B 2.188(11)
Ir1B Cl1B 2.399(2)
Ir1B Cl2B 2.410(3)
Ir2B N2B 2.103(8)
Ir2B C32B 2.139(8)
Ir2B C35B 2.146(10)
Ir2B C31B 2.150(9)
Ir2B C33B 2.161(10)
Ir2B C34B 2.169(11)
Ir2B Cl3B 2.401(3)
Ir2B Cl4B 2.416(3)
O1B C16B 1.200(14)
O2B C16B 1.324(14)
O2B C17B 1.455(12)
O3B C25B 1.316(13)
O3B C24B 1.463(12)
O4B C25B 1.210(14)
N1B C15B 1.335(13)
N1B C11B 1.342(12)
N2B C29B 1.326(12)
N2B C28B 1.353(14)
C1B C5B 1.401(13)
C1B C2B 1.417(13)
C1B C6B 1.497(16)
C2B C3B 1.413(12)
C2B C7B 1.487(16)
C3B C4B 1.403(12)
C3B C8B 1.513(15)
C4B C5B 1.415(13)
C4B C9B 1.511(15)
C5B C10B 1.499(16)
C6B H6B1 0.9800
C6B H6B2 0.9800
C6B H6B3 0.9800
C7B H7B1 0.9800
C7B H7B2 0.9800
C7B H7B3 0.9800
C8B H8B1 0.9800
C8B H8B2 0.9800
C8B H8B3 0.9800
C9B H9B1 0.9800
C9B H9B2 0.9800
C9B H9B3 0.9800
C10B H10D 0.9800
C10B H10E 0.9800
C10B H10F 0.9800
C11B C12B 1.392(14)
C11B H11B 0.9500
C12B C13B 1.395(15)
C12B H12B 0.9500
C13B C14B 1.373(15)
C13B C16B 1.523(14)
C14B C15B 1.378(14)
C14B H14B 0.9500
C15B H15B 0.9500
C17B C18B 1.491(15)
C17B H17C 0.9900
C17B H17D 0.9900
C18B C23B 1.354(16)
C18B C19B 1.399(17)
C19B C20B 1.359(15)
C19B H19B 0.9500
C20B C21B 1.362(14)
C20B H20B 0.9500
C21B C22B 1.441(17)
C21B C24B 1.475(15)
C22B C23B 1.376(17)
C22B H22B 0.9500
C23B H23B 0.9500
C24B H24C 0.9900
C24B H24D 0.9900
C25B C26B 1.512(16)
C26B C27B 1.383(15)
C26B C30B 1.384(17)
C27B C28B 1.392(15)
C27B H27B 0.9500
C28B H28B 0.9500
C29B C30B 1.423(15)
C29B H29B 0.9500
C30B H30B 0.9500
C31B C35B 1.412(18)
C31B C32B 1.421(14)
C31B C36B 1.496(16)
C32B C33B 1.459(16)
C32B C37B 1.509(16)
C33B C34B 1.407(16)
C33B C38B 1.513(15)
C34B C35B 1.445(18)
C34B C39B 1.503(17)
C35B C40B 1.525(17)
C36B H36D 0.9800
C36B H36E 0.9800
C36B H36F 0.9800
C37B H37D 0.9800
C37B H37E 0.9800
C37B H37F 0.9800
C38B H38D 0.9800
C38B H38E 0.9800
C38B H38F 0.9800
C39B H39D 0.9800
C39B H39E 0.9800
C39B H39F 0.9800
C40B H40D 0.9800
C40B H40E 0.9800
C40B H40F 0.9800
Cl1W C1W 1.749(10)
Cl2W C1W 1.754(11)
Cl3W C1W 1.752(11)
C1W H1W 1.0000
Cl1X C1X 1.741(10)
Cl2X C1X 1.806(12)
Cl3X C1X 1.707(12)
C1X Cl5X 1.709(13)
C1X Cl4X 1.762(12)
C1X Cl6X 1.817(11)
C1X H1X 1.0000
Cl1Y C1Y 1.703(12)
Cl2Y C1Y 1.704(15)
Cl3Y C1Y 1.784(14)
C1Y Cl6Y 1.652(13)
C1Y Cl4Y 1.694(14)
C1Y Cl5Y 1.725(15)
C1Y H1Y 1.0000
Cl1Z C1Z 1.747(11)
Cl2Z C1Z 1.753(12)
Cl3Z C1Z 1.731(12)
C1Z H1Z 1.0000

loop_
_geom_torsion_atom_site_label_1
_geom_torsion_atom_site_label_2
_geom_torsion_atom_site_label_3
_geom_torsion_atom_site_label_4
_geom_torsion
C5A Ir1A N1A C15A -117.6(8)
C4A Ir1A N1A C15A -82.8(8)
C1A Ir1A N1A C15A -120.0(9)
C2A Ir1A N1A C15A -40.3(12)
C3A Ir1A N1A C15A -47.5(9)
Cl2A Ir1A N1A C15A 141.5(8)
Cl1A Ir1A N1A C15A 54.1(7)
C5A Ir1A N1A C11A 54.9(9)
C4A Ir1A N1A C11A 89.7(9)
C1A Ir1A N1A C11A 52.5(11)
C2A Ir1A N1A C11A 132.1(9)
C3A Ir1A N1A C11A 125.0(8)
Cl2A Ir1A N1A C11A -46.0(8)
Cl1A Ir1A N1A C11A -133.5(8)
C35A Ir2A N2A C28A 63.3(9)
C31A Ir2A N2A C28A 103.4(8)
C32A Ir2A N2A C28A 131.1(8)
C33A Ir2A N2A C28A 100.7(14)
C34A Ir2A N2A C28A 41.7(10)
Cl4A Ir2A N2A C28A -136.1(7)
Cl3A Ir2A N2A C28A -48.9(7)
C35A Ir2A N2A C29A -113.2(8)
C31A Ir2A N2A C29A -73.0(8)
C32A Ir2A N2A C29A -45.4(9)
C33A Ir2A N2A C29A -75.7(14)
C34A Ir2A N2A C29A -134.8(8)
Cl4A Ir2A N2A C29A 47.5(7)
Cl3A Ir2A N2A C29A 134.6(7)
N1A Ir1A C1A C2A 122.0(8)
C5A Ir1A C1A C2A 118.4(8)
C4A Ir1A C1A C2A 80.0(6)
C3A Ir1A C1A C2A 37.2(5)
Cl2A Ir1A C1A C2A -142.1(5)
Cl1A Ir1A C1A C2A -51.1(6)
N1A Ir1A C1A C5A 3.6(10)
C4A Ir1A C1A C5A -38.4(6)
C2A Ir1A C1A C5A -118.4(8)
C3A Ir1A C1A C5A -81.2(7)
Cl2A Ir1A C1A C5A 99.5(6)
Cl1A Ir1A C1A C5A -169.5(5)
N1A Ir1A C1A C6A -115.9(10)
C5A Ir1A C1A C6A -119.5(12)
C4A Ir1A C1A C6A -157.9(11)
C2A Ir1A C1A C6A 122.1(12)
C3A Ir1A C1A C6A 159.4(11)
Cl2A Ir1A C1A C6A -19.9(10)
Cl1A Ir1A C1A C6A 71.0(10)
C5A C1A C2A C3A -1.1(8)
C6A C1A C2A C3A 176.7(11)
Ir1A C1A C2A C3A -61.1(5)
C5A C1A C2A C7A -177.6(11)
C6A C1A C2A C7A 0.2(15)
Ir1A C1A C2A C7A 122.5(10)
C5A C1A C2A Ir1A 60.0(6)
C6A C1A C2A Ir1A -122.3(11)
N1A Ir1A C2A C1A -129.5(8)
C5A Ir1A C2A C1A -37.6(5)
C4A Ir1A C2A C1A -81.1(6)
C3A Ir1A C2A C1A -118.7(9)
Cl2A Ir1A C2A C1A 48.2(7)
Cl1A Ir1A C2A C1A 138.3(5)
N1A Ir1A C2A C3A -10.8(11)
C5A Ir1A C2A C3A 81.0(7)
C4A Ir1A C2A C3A 37.6(6)
C1A Ir1A C2A C3A 118.7(9)
Cl2A Ir1A C2A C3A 166.9(6)
Cl1A Ir1A C2A C3A -103.1(6)
N1A Ir1A C2A C7A 110.2(11)
C5A Ir1A C2A C7A -158.0(11)
C4A Ir1A C2A C7A 158.6(11)
C1A Ir1A C2A C7A -120.3(12)
C3A Ir1A C2A C7A 121.0(12)
Cl2A Ir1A C2A C7A -72.1(10)
Cl1A Ir1A C2A C7A 17.9(9)
C1A C2A C3A C4A 0.9(8)
C7A C2A C3A C4A 177.3(11)
Ir1A C2A C3A C4A -60.3(6)
C1A C2A C3A C8A -175.5(11)
C7A C2A C3A C8A 1.0(15)
Ir1A C2A C3A C8A 123.4(11)
C1A C2A C3A Ir1A 61.1(5)
C7A C2A C3A Ir1A -122.4(10)
N1A Ir1A C3A C4A -68.2(7)
C5A Ir1A C3A C4A 37.9(6)
C1A Ir1A C3A C4A 81.0(7)
C2A Ir1A C3A C4A 117.9(9)
Cl2A Ir1A C3A C4A 83.1(12)
Cl1A Ir1A C3A C4A -159.5(6)
N1A Ir1A C3A C2A 173.9(6)
C5A Ir1A C3A C2A -80.0(7)
C4A Ir1A C3A C2A -117.9(9)
C1A Ir1A C3A C2A -36.9(5)
Cl2A Ir1A C3A C2A -34.8(14)
Cl1A Ir1A C3A C2A 82.6(6)
N1A Ir1A C3A C8A 53.6(11)
C5A Ir1A C3A C8A 159.7(12)
C4A Ir1A C3A C8A 121.8(13)
C1A Ir1A C3A C8A -157.2(12)
C2A Ir1A C3A C8A -120.3(13)
Cl2A Ir1A C3A C8A -155.1(8)
Cl1A Ir1A C3A C8A -37.7(10)
C2A C3A C4A C5A -0.3(11)
C8A C3A C4A C5A 175.9(11)
Ir1A C3A C4A C5A -61.3(7)
C2A C3A C4A C9A -177.9(12)
C8A C3A C4A C9A -2(2)
Ir1A C3A C4A C9A 121.1(14)
C2A C3A C4A Ir1A 61.0(6)
C8A C3A C4A Ir1A -122.7(12)
N1A Ir1A C4A C3A 119.0(7)
C5A Ir1A C4A C3A -118.0(9)
C1A Ir1A C4A C3A -79.8(7)
C2A Ir1A C4A C3A -37.5(6)
Cl2A Ir1A C4A C3A -152.4(5)
Cl1A Ir1A C4A C3A 30.1(8)
N1A Ir1A C4A C5A -123.0(7)
C1A Ir1A C4A C5A 38.1(6)
C2A Ir1A C4A C5A 80.4(7)
C3A Ir1A C4A C5A 118.0(9)
Cl2A Ir1A C4A C5A -34.5(8)
Cl1A Ir1A C4A C5A 148.1(6)
N1A Ir1A C4A C9A -2.9(11)
C5A Ir1A C4A C9A 120.1(14)
C1A Ir1A C4A C9A 158.3(13)
C2A Ir1A C4A C9A -159.4(13)
C3A Ir1A C4A C9A -121.9(14)
Cl2A Ir1A C4A C9A 85.7(11)
Cl1A Ir1A C4A C9A -91.7(11)
C3A C4A C5A C1A -0.4(12)
C9A C4A C5A C1A 177.2(13)
Ir1A C4A C5A C1A -62.6(7)
C3A C4A C5A C10A -174.0(12)
C9A C4A C5A C10A 4(2)
Ir1A C4A C5A C10A 123.8(13)
C3A C4A C5A Ir1A 62.3(7)
C9A C4A C5A Ir1A -120.2(14)
C2A C1A C5A C4A 0.9(11)
C6A C1A C5A C4A -176.9(11)
Ir1A C1A C5A C4A 61.8(7)
C2A C1A C5A C10A 174.7(11)
C6A C1A C5A C10A -3.1(19)
Ir1A C1A C5A C10A -124.4(13)
C2A C1A C5A Ir1A -61.0(6)
C6A C1A C5A Ir1A 121.3(11)
N1A Ir1A C5A C4A 64.9(7)
C1A Ir1A C5A C4A -116.9(9)
C2A Ir1A C5A C4A -80.0(7)
C3A Ir1A C5A C4A -37.3(6)
Cl2A Ir1A C5A C4A 156.3(6)
Cl1A Ir1A C5A C4A -91.4(11)
N1A Ir1A C5A C1A -178.1(5)
C4A Ir1A C5A C1A 116.9(9)
C2A Ir1A C5A C1A 36.9(5)
C3A Ir1A C5A C1A 79.6(6)
Cl2A Ir1A C5A C1A -86.8(6)
Cl1A Ir1A C5A C1A 25.5(13)
N1A Ir1A C5A C10A -57.3(11)
C4A Ir1A C5A C10A -122.2(14)
C1A Ir1A C5A C10A 120.9(14)
C2A Ir1A C5A C10A 157.8(12)
C3A Ir1A C5A C10A -159.5(12)
Cl2A Ir1A C5A C10A 34.1(11)
Cl1A Ir1A C5A C10A 146.4(8)
C15A N1A C11A C12A -1.3(16)
Ir1A N1A C11A C12A -174.1(9)
N1A C11A C12A C13A 1.4(17)
C11A C12A C13A C14A 0.6(16)
C11A C12A C13A C16A 179.6(10)
C12A C13A C14A C15A -2.5(15)
C16A C13A C14A C15A 178.6(10)
C11A N1A C15A C14A -0.8(15)
Ir1A N1A C15A C14A 172.3(8)
C13A C14A C15A N1A 2.7(17)
C17A O2A C16A O1A -3.0(15)
C17A O2A C16A C13A 179.2(8)
C14A C13A C16A O1A 168.2(11)
C12A C13A C16A O1A -10.7(17)
C14A C13A C16A O2A -14.1(14)
C12A C13A C16A O2A 167.1(9)
C16A O2A C17A C18A -84.3(12)
O2A C17A C18A C23A -9.5(19)
O2A C17A C18A C19A 173.3(11)
C23A C18A C19A C20A 3(2)
C17A C18A C19A C20A -179.6(12)
C18A C19A C20A C21A -3(2)
C19A C20A C21A C22A 2(2)
C19A C20A C21A C24A 178.4(12)
C20A C21A C22A C23A 0(3)
C24A C21A C22A C23A -176.7(15)
C19A C18A C23A C22A -1(3)
C17A C18A C23A C22A -178.4(16)
C21A C22A C23A C18A 0(3)
C25A O3A C24A C21A -92.9(12)
C22A C21A C24A O3A -157.6(13)
C20A C21A C24A O3A 25.5(16)
C24A O3A C25A O4A -4.7(16)
C24A O3A C25A C26A 176.7(8)
O4A C25A C26A C30A -178.4(12)
O3A C25A C26A C30A 0.2(15)
O4A C25A C26A C27A 1.8(17)
O3A C25A C26A C27A -179.5(9)
C30A C26A C27A C28A 2.0(16)
C25A C26A C27A C28A -178.3(9)
C29A N2A C28A C27A 0.1(14)
Ir2A N2A C28A C27A -176.5(8)
C26A C27A C28A N2A -1.1(16)
C28A N2A C29A C30A 0.0(15)
Ir2A N2A C29A C30A 176.6(8)
N2A C29A C30A C26A 0.8(17)
C27A C26A C30A C29A -1.8(17)
C25A C26A C30A C29A 178.4(10)
N2A Ir2A C31A C32A 142.8(6)
C35A Ir2A C31A C32A -118.0(10)
C33A Ir2A C31A C32A -38.1(6)
C34A Ir2A C31A C32A -80.0(7)
Cl4A Ir2A C31A C32A 52.7(7)
Cl3A Ir2A C31A C32A -122.8(8)
N2A Ir2A C31A C35A -99.1(8)
C32A Ir2A C31A C35A 118.0(10)
C33A Ir2A C31A C35A 79.9(8)
C34A Ir2A C31A C35A 38.1(8)
Cl4A Ir2A C31A C35A 170.7(7)
Cl3A Ir2A C31A C35A -4.8(12)
N2A Ir2A C31A C36A 21.3(14)
C35A Ir2A C31A C36A 120.4(17)
C32A Ir2A C31A C36A -121.5(16)
C33A Ir2A C31A C36A -159.6(15)
C34A Ir2A C31A C36A 158.5(15)
Cl4A Ir2A C31A C36A -68.9(14)
Cl3A Ir2A C31A C36A 115.6(13)
C35A C31A C32A C33A 0.6(12)
C36A C31A C32A C33A -175.3(12)
Ir2A C31A C32A C33A 61.0(7)
C35A C31A C32A C37A 176.2(11)
C36A C31A C32A C37A 0.3(19)
Ir2A C31A C32A C37A -123.4(11)
C35A C31A C32A Ir2A -60.5(7)
C36A C31A C32A Ir2A 123.6(12)
N2A Ir2A C32A C31A -47.7(8)
C35A Ir2A C32A C31A 38.4(8)
C33A Ir2A C32A C31A 117.8(9)
C34A Ir2A C32A C31A 81.5(7)
Cl4A Ir2A C32A C31A -136.7(6)
Cl3A Ir2A C32A C31A 132.3(7)
N2A Ir2A C32A C33A -165.5(6)
C35A Ir2A C32A C33A -79.4(8)
C31A Ir2A C32A C33A -117.8(9)
C34A Ir2A C32A C33A -36.3(7)
Cl4A Ir2A C32A C33A 105.5(6)
Cl3A Ir2A C32A C33A 14.5(9)
N2A Ir2A C32A C37A 72.8(13)
C35A Ir2A C32A C37A 158.9(14)
C31A Ir2A C32A C37A 120.5(15)
C33A Ir2A C32A C37A -121.7(14)
C34A Ir2A C32A C37A -158.0(13)
Cl4A Ir2A C32A C37A -16.2(12)
Cl3A Ir2A C32A C37A -107.2(12)
C31A C32A C33A C34A 1.1(12)
C37A C32A C33A C34A -174.5(11)
Ir2A C32A C33A C34A 61.9(8)
C31A C32A C33A C38A 179.1(11)
C37A C32A C33A C38A 3.6(17)
Ir2A C32A C33A C38A -120.1(11)
C31A C32A C33A Ir2A -60.8(7)
C37A C32A C33A Ir2A 123.6(11)
N2A Ir2A C33A C34A -78.7(14)
C35A Ir2A C33A C34A -37.4(8)
C31A Ir2A C33A C34A -81.7(8)
C32A Ir2A C33A C34A -119.1(10)
Cl4A Ir2A C33A C34A 160.3(7)
Cl3A Ir2A C33A C34A 69.0(7)
N2A Ir2A C33A C32A 40.4(15)
C35A Ir2A C33A C32A 81.7(8)
C31A Ir2A C33A C32A 37.4(7)
C34A Ir2A C33A C32A 119.1(10)
Cl4A Ir2A C33A C32A -80.6(6)
Cl3A Ir2A C33A C32A -172.0(5)
N2A Ir2A C33A C38A 158.1(11)
C35A Ir2A C33A C38A -160.6(13)
C31A Ir2A C33A C38A 155.1(13)
C32A Ir2A C33A C38A 117.7(13)
C34A Ir2A C33A C38A -123.2(14)
Cl4A Ir2A C33A C38A 37.1(11)
Cl3A Ir2A C33A C38A -54.3(11)
C32A C33A C34A C35A -2.3(12)
C38A C33A C34A C35A 179.7(11)
Ir2A C33A C34A C35A 58.3(8)
C32A C33A C34A C39A 179.5(11)
C38A C33A C34A C39A 1.5(19)
Ir2A C33A C34A C39A -119.9(12)
C32A C33A C34A Ir2A -60.6(7)
C38A C33A C34A Ir2A 121.4(12)
N2A Ir2A C34A C33A 154.1(6)
C35A Ir2A C34A C33A 119.1(11)
C31A Ir2A C34A C33A 80.2(8)
C32A Ir2A C34A C33A 37.6(7)
Cl4A Ir2A C34A C33A -29.2(9)
Cl3A Ir2A C34A C33A -118.3(7)
N2A Ir2A C34A C35A 35.0(10)
C31A Ir2A C34A C35A -38.9(8)
C32A Ir2A C34A C35A -81.5(8)
C33A Ir2A C34A C35A -119.1(11)
Cl4A Ir2A C34A C35A -148.4(7)
Cl3A Ir2A C34A C35A 122.6(7)
N2A Ir2A C34A C39A -85.4(14)
C35A Ir2A C34A C39A -120.3(16)
C31A Ir2A C34A C39A -159.3(15)
C32A Ir2A C34A C39A 158.1(15)
C33A Ir2A C34A C39A 120.6(16)
Cl4A Ir2A C34A C39A 91.3(13)
Cl3A Ir2A C34A C39A 2.3(13)
C33A C34A C35A C31A 2.6(13)
C39A C34A C35A C31A -179.2(11)
Ir2A C34A C35A C31A 61.9(7)
C33A C34A C35A C40A 179.2(11)
C39A C34A C35A C40A -3(2)
Ir2A C34A C35A C40A -121.5(13)
C33A C34A C35A Ir2A -59.3(8)
C39A C34A C35A Ir2A 118.9(12)
C32A C31A C35A C34A -2.0(12)
C36A C31A C35A C34A 173.9(12)
Ir2A C31A C35A C34A -63.4(8)
C32A C31A C35A C40A -178.3(13)
C36A C31A C35A C40A -2(2)
Ir2A C31A C35A C40A 120.3(14)
C32A C31A C35A Ir2A 61.4(7)
C36A C31A C35A Ir2A -122.7(12)
N2A Ir2A C35A C34A -155.8(7)
C31A Ir2A C35A C34A 116.9(10)
C32A Ir2A C35A C34A 79.7(8)
C33A Ir2A C35A C34A 36.3(7)
Cl4A Ir2A C35A C34A 93.7(14)
Cl3A Ir2A C35A C34A -65.5(7)
N2A Ir2A C35A C31A 87.3(7)
C32A Ir2A C35A C31A -37.1(7)
C33A Ir2A C35A C31A -80.5(8)
C34A Ir2A C35A C31A -116.9(10)
Cl4A Ir2A C35A C31A -23.1(17)
Cl3A Ir2A C35A C31A 177.6(6)
N2A Ir2A C35A C40A -37.1(17)
C31A Ir2A C35A C40A -124(2)
C32A Ir2A C35A C40A -161.6(18)
C33A Ir2A C35A C40A 155.0(18)
C34A Ir2A C35A C40A 118.7(19)
Cl4A Ir2A C35A C40A -147.6(13)
Cl3A Ir2A C35A C40A 53.1(17)
C1B Ir1B N1B C15B 82.3(8)
C5B Ir1B N1B C15B 46.2(9)
C2B Ir1B N1B C15B 116.6(8)
C3B Ir1B N1B C15B 116.5(10)
C4B Ir1B N1B C15B 36.6(11)
Cl1B Ir1B N1B C15B -143.7(7)
Cl2B Ir1B N1B C15B -56.2(7)
C1B Ir1B N1B C11B -89.3(8)
C5B Ir1B N1B C11B -125.4(8)
C2B Ir1B N1B C11B -55.0(9)
C3B Ir1B N1B C11B -55.1(12)
C4B Ir1B N1B C11B -134.9(9)
Cl1B Ir1B N1B C11B 44.7(7)
Cl2B Ir1B N1B C11B 132.2(7)
C32B Ir2B N2B C29B 122.4(8)
C35B Ir2B N2B C29B 52.8(8)
C31B Ir2B N2B C29B 86.9(8)
C33B Ir2B N2B C29B 128.0(9)
C34B Ir2B N2B C29B 50.7(11)
Cl3B Ir2B N2B C29B -49.0(7)
Cl4B Ir2B N2B C29B -136.8(7)
C32B Ir2B N2B C28B -49.6(8)
C35B Ir2B N2B C28B -119.2(7)
C31B Ir2B N2B C28B -85.0(7)
C33B Ir2B N2B C28B -43.9(11)
C34B Ir2B N2B C28B -121.3(9)
Cl3B Ir2B N2B C28B 139.1(7)
Cl4B Ir2B N2B C28B 51.3(7)
N1B Ir1B C1B C5B -116.5(7)
C2B Ir1B C1B C5B 118.4(9)
C3B Ir1B C1B C5B 79.9(7)
C4B Ir1B C1B C5B 37.8(6)
Cl1B Ir1B C1B C5B 152.8(6)
Cl2B Ir1B C1B C5B -27.5(9)
N1B Ir1B C1B C2B 125.0(6)
C5B Ir1B C1B C2B -118.4(9)
C3B Ir1B C1B C2B -38.5(5)
C4B Ir1B C1B C2B -80.6(6)
Cl1B Ir1B C1B C2B 34.4(8)
Cl2B Ir1B C1B C2B -145.9(6)
N1B Ir1B C1B C6B 8.1(12)
C5B Ir1B C1B C6B 124.7(16)
C2B Ir1B C1B C6B -116.9(16)
C3B Ir1B C1B C6B -155.4(14)
C4B Ir1B C1B C6B 162.4(14)
Cl1B Ir1B C1B C6B -82.5(12)
Cl2B Ir1B C1B C6B 97.2(12)
C5B C1B C2B C3B 1.6(9)
C6B C1B C2B C3B -180.0(13)
Ir1B C1B C2B C3B 62.8(5)
C5B C1B C2B C7B 177.5(14)
C6B C1B C2B C7B -4.1(18)
Ir1B C1B C2B C7B -121.3(13)
C5B C1B C2B Ir1B -61.1(7)
C6B C1B C2B Ir1B 117.3(13)
N1B Ir1B C2B C3B -179.9(6)
C1B Ir1B C2B C3B -116.1(8)
C5B Ir1B C2B C3B -78.9(6)
C4B Ir1B C2B C3B -36.4(6)
Cl1B Ir1B C2B C3B 88.3(6)
Cl2B Ir1B C2B C3B -19.4(13)
N1B Ir1B C2B C1B -63.8(7)
C5B Ir1B C2B C1B 37.1(6)
C3B Ir1B C2B C1B 116.1(8)
C4B Ir1B C2B C1B 79.6(7)
Cl1B Ir1B C2B C1B -155.7(6)
Cl2B Ir1B C2B C1B 96.7(12)
N1B Ir1B C2B C7B 62.5(12)
C1B Ir1B C2B C7B 126.3(15)
C5B Ir1B C2B C7B 163.4(14)
C3B Ir1B C2B C7B -117.6(15)
C4B Ir1B C2B C7B -154.1(13)
Cl1B Ir1B C2B C7B -29.4(12)
Cl2B Ir1B C2B C7B -137.0(9)
C1B C2B C3B C4B 0.0(9)
C7B C2B C3B C4B -176.2(13)
Ir1B C2B C3B C4B 62.1(7)
C1B C2B C3B C8B -179.8(12)
C7B C2B C3B C8B 3.9(17)
Ir1B C2B C3B C8B -117.7(12)
C1B C2B C3B Ir1B -62.1(5)
C7B C2B C3B Ir1B 121.7(12)
N1B Ir1B C3B C4B -118.8(9)
C1B Ir1B C3B C4B -80.2(8)
C5B Ir1B C3B C4B -37.3(6)
C2B Ir1B C3B C4B -119.0(9)
Cl1B Ir1B C3B C4B 143.5(6)
Cl2B Ir1B C3B C4B 52.7(7)
N1B Ir1B C3B C2B 0.2(12)
C1B Ir1B C3B C2B 38.8(6)
C5B Ir1B C3B C2B 81.7(7)
C4B Ir1B C3B C2B 119.0(9)
Cl1B Ir1B C3B C2B -97.5(6)
Cl2B Ir1B C3B C2B 171.7(6)
N1B Ir1B C3B C8B 123.5(10)
C1B Ir1B C3B C8B 162.1(12)
C5B Ir1B C3B C8B -154.9(12)
C2B Ir1B C3B C8B 123.3(13)
C4B Ir1B C3B C8B -117.6(13)
Cl1B Ir1B C3B C8B 25.9(10)
Cl2B Ir1B C3B C8B -65.0(10)
C2B C3B C4B C5B -1.6(12)
C8B C3B C4B C5B 178.2(11)
Ir1B C3B C4B C5B 58.9(8)
C2B C3B C4B C9B -179.7(12)
C8B C3B C4B C9B 0(2)
Ir1B C3B C4B C9B -119.2(14)
C2B C3B C4B Ir1B -60.6(6)
C8B C3B C4B Ir1B 119.3(11)
N1B Ir1B C4B C3B 133.1(8)
C1B Ir1B C4B C3B 80.5(7)
C5B Ir1B C4B C3B 118.5(10)
C2B Ir1B C4B C3B 37.2(6)
Cl1B Ir1B C4B C3B -46.5(8)
Cl2B Ir1B C4B C3B -136.5(6)
N1B Ir1B C4B C5B 14.6(11)
C1B Ir1B C4B C5B -37.9(7)
C2B Ir1B C4B C5B -81.3(8)
C3B Ir1B C4B C5B -118.5(10)
Cl1B Ir1B C4B C5B -164.9(7)
Cl2B Ir1B C4B C5B 105.0(7)
N1B Ir1B C4B C9B -103.2(12)
C1B Ir1B C4B C9B -155.8(13)
C5B Ir1B C4B C9B -117.9(14)
C2B Ir1B C4B C9B 160.8(12)
C3B Ir1B C4B C9B 123.7(14)
Cl1B Ir1B C4B C9B 77.2(11)
Cl2B Ir1B C4B C9B -12.9(10)
C2B C1B C5B C4B -2.7(12)
C6B C1B C5B C4B 179.0(14)
Ir1B C1B C5B C4B -63.8(8)
C2B C1B C5B C10B -176.2(13)
C6B C1B C5B C10B 6(2)
Ir1B C1B C5B C10B 122.7(15)
C2B C1B C5B Ir1B 61.1(6)
C6B C1B C5B Ir1B -117.2(15)
C3B C4B C5B C1B 2.7(13)
C9B C4B C5B C1B -179.1(13)
Ir1B C4B C5B C1B 62.3(8)
C3B C4B C5B C10B 175.9(15)
C9B C4B C5B C10B -6(2)
Ir1B C4B C5B C10B -124.4(16)
C3B C4B C5B Ir1B -59.6(8)
C9B C4B C5B Ir1B 118.6(13)
N1B Ir1B C5B C1B 71.2(7)
C2B Ir1B C5B C1B -37.5(6)
C3B Ir1B C5B C1B -80.4(7)
C4B Ir1B C5B C1B -117.2(10)
Cl1B Ir1B C5B C1B -78.0(14)
Cl2B Ir1B C5B C1B 161.8(6)
N1B Ir1B C5B C4B -171.6(7)
C1B Ir1B C5B C4B 117.2(10)
C2B Ir1B C5B C4B 79.7(7)
C3B Ir1B C5B C4B 36.8(6)
Cl1B Ir1B C5B C4B 39.2(16)
Cl2B Ir1B C5B C4B -81.0(7)
N1B Ir1B C5B C10B -47.6(13)
C1B Ir1B C5B C10B -118.7(15)
C2B Ir1B C5B C10B -156.2(14)
C3B Ir1B C5B C10B 160.9(14)
C4B Ir1B C5B C10B 124.1(16)
Cl1B Ir1B C5B C10B 163.2(9)
Cl2B Ir1B C5B C10B 43.1(12)
C15B N1B C11B C12B 0.3(14)
Ir1B N1B C11B C12B 172.1(7)
N1B C11B C12B C13B 1.7(15)
C11B C12B C13B C14B -2.2(14)
C11B C12B C13B C16B 178.1(8)
C12B C13B C14B C15B 0.7(14)
C16B C13B C14B C15B -179.6(9)
C11B N1B C15B C14B -2.0(14)
Ir1B N1B C15B C14B -174.0(8)
C13B C14B C15B N1B 1.5(15)
C17B O2B C16B O1B 7.0(15)
C17B O2B C16B C13B -175.4(8)
C14B C13B C16B O1B -166.6(10)
C12B C13B C16B O1B 13.1(15)
C14B C13B C16B O2B 15.8(13)
C12B C13B C16B O2B -164.5(8)
C16B O2B C17B C18B 78.4(12)
O2B C17B C18B C23B 46.0(15)
O2B C17B C18B C19B -133.6(11)
C23B C18B C19B C20B 0.5(19)
C17B C18B C19B C20B -179.8(12)
C18B C19B C20B C21B -1(2)
C19B C20B C21B C22B 2(2)
C19B C20B C21B C24B -178.2(13)
C20B C21B C22B C23B -1.9(19)
C24B C21B C22B C23B 178.3(12)
C19B C18B C23B C22B 0(2)
C17B C18B C23B C22B 179.9(12)
C21B C22B C23B C18B 1(2)
C25B O3B C24B C21B 94.4(11)
C20B C21B C24B O3B -51.9(16)
C22B C21B C24B O3B 127.9(11)
C24B O3B C25B O4B 3.6(16)
C24B O3B C25B C26B -176.1(8)
O4B C25B C26B C27B -1.4(15)
O3B C25B C26B C27B 178.3(9)
O4B C25B C26B C30B 179.7(11)
O3B C25B C26B C30B -0.6(14)
C30B C26B C27B C28B -2.2(15)
C25B C26B C27B C28B 178.9(9)
C29B N2B C28B C27B -0.8(14)
Ir2B N2B C28B C27B 171.5(8)
C26B C27B C28B N2B 1.4(15)
C28B N2B C29B C30B 0.9(14)
Ir2B N2B C29B C30B -171.1(8)
C27B C26B C30B C29B 2.3(15)
C25B C26B C30B C29B -178.9(9)
N2B C29B C30B C26B -1.7(16)
N2B Ir2B C31B C35B -122.1(7)
C32B Ir2B C31B C35B 119.5(10)
C33B Ir2B C31B C35B 80.6(7)
C34B Ir2B C31B C35B 38.5(7)
Cl3B Ir2B C31B C35B -32.7(8)
Cl4B Ir2B C31B C35B 153.0(5)
N2B Ir2B C31B C32B 118.4(7)
C35B Ir2B C31B C32B -119.5(10)
C33B Ir2B C31B C32B -38.9(7)
C34B Ir2B C31B C32B -81.0(7)
Cl3B Ir2B C31B C32B -152.2(5)
Cl4B Ir2B C31B C32B 33.5(9)
N2B Ir2B C31B C36B -3.8(11)
C32B Ir2B C31B C36B -122.2(14)
C35B Ir2B C31B C36B 118.3(13)
C33B Ir2B C31B C36B -161.2(12)
C34B Ir2B C31B C36B 156.8(12)
Cl3B Ir2B C31B C36B 85.5(12)
Cl4B Ir2B C31B C36B -88.7(11)
C35B C31B C32B C33B 1.9(11)
C36B C31B C32B C33B -178.7(10)
Ir2B C31B C32B C33B 62.2(7)
C35B C31B C32B C37B 177.5(10)
C36B C31B C32B C37B -3.1(16)
Ir2B C31B C32B C37B -122.2(10)
C35B C31B C32B Ir2B -60.3(7)
C36B C31B C32B Ir2B 119.2(10)
N2B Ir2B C32B C31B -68.0(7)
C35B Ir2B C32B C31B 36.5(7)
C33B Ir2B C32B C31B 116.7(10)
C34B Ir2B C32B C31B 79.9(8)
Cl3B Ir2B C32B C31B 84.4(10)
Cl4B Ir2B C32B C31B -157.1(6)
N2B Ir2B C32B C33B 175.3(6)
C35B Ir2B C32B C33B -80.2(7)
C31B Ir2B C32B C33B -116.7(10)
C34B Ir2B C32B C33B -36.8(7)
Cl3B Ir2B C32B C33B -32.3(12)
Cl4B Ir2B C32B C33B 86.2(6)
N2B Ir2B C32B C37B 54.6(10)
C35B Ir2B C32B C37B 159.2(11)
C31B Ir2B C32B C37B 122.6(13)
C33B Ir2B C32B C37B -120.7(12)
C34B Ir2B C32B C37B -157.5(11)
Cl3B Ir2B C32B C37B -152.9(8)
Cl4B Ir2B C32B C37B -34.5(10)
C31B C32B C33B C34B -0.8(11)
C37B C32B C33B C34B -176.5(10)
Ir2B C32B C33B C34B 61.4(7)
C31B C32B C33B C38B 175.5(10)
C37B C32B C33B C38B -0.2(16)
Ir2B C32B C33B C38B -122.3(11)
C31B C32B C33B Ir2B -62.2(6)
C37B C32B C33B Ir2B 122.1(10)
N2B Ir2B C33B C34B -126.4(8)
C32B Ir2B C33B C34B -117.9(10)
C35B Ir2B C33B C34B -37.4(8)
C31B Ir2B C33B C34B -79.9(8)
Cl3B Ir2B C33B C34B 50.0(8)
Cl4B Ir2B C33B C34B 141.7(7)
N2B Ir2B C33B C32B -8.4(11)
C35B Ir2B C33B C32B 80.5(7)
C31B Ir2B C33B C32B 38.0(6)
C34B Ir2B C33B C32B 117.9(10)
Cl3B Ir2B C33B C32B 168.0(5)
Cl4B Ir2B C33B C32B -100.4(6)
N2B Ir2B C33B C38B 109.3(12)
C32B Ir2B C33B C38B 117.7(13)
C35B Ir2B C33B C38B -161.8(13)
C31B Ir2B C33B C38B 155.7(13)
C34B Ir2B C33B C38B -124.4(15)
Cl3B Ir2B C33B C38B -74.3(12)
Cl4B Ir2B C33B C38B 17.3(11)
C32B C33B C34B C35B -0.6(12)
C38B C33B C34B C35B -176.7(10)
Ir2B C33B C34B C35B 59.6(7)
C32B C33B C34B C39B 179.3(11)
C38B C33B C34B C39B 3.1(19)
Ir2B C33B C34B C39B -120.6(11)
C32B C33B C34B Ir2B -60.1(7)
C38B C33B C34B Ir2B 123.8(12)
N2B Ir2B C34B C33B 122.4(9)
C32B Ir2B C34B C33B 38.5(7)
C35B Ir2B C34B C33B 119.3(11)
C31B Ir2B C34B C33B 81.5(8)
Cl3B Ir2B C34B C33B -140.0(7)
Cl4B Ir2B C34B C33B -48.6(8)
N2B Ir2B C34B C35B 3.1(12)
C32B Ir2B C34B C35B -80.8(7)
C31B Ir2B C34B C35B -37.8(7)
C33B Ir2B C34B C35B -119.3(11)
Cl3B Ir2B C34B C35B 100.7(7)
Cl4B Ir2B C34B C35B -167.8(6)
N2B Ir2B C34B C39B -117.9(13)
C32B Ir2B C34B C39B 158.2(14)
C35B Ir2B C34B C39B -121.1(16)
C31B Ir2B C34B C39B -158.9(14)
C33B Ir2B C34B C39B 119.7(16)
Cl3B Ir2B C34B C39B -20.4(13)
Cl4B Ir2B C34B C39B 71.1(14)
C32B C31B C35B C34B -2.2(11)
C36B C31B C35B C34B 178.3(9)
Ir2B C31B C35B C34B -62.2(7)
C32B C31B C35B C40B -178.5(11)
C36B C31B C35B C40B 2.1(17)
Ir2B C31B C35B C40B 121.5(12)
C32B C31B C35B Ir2B 60.0(7)
C36B C31B C35B Ir2B -119.5(10)
C33B C34B C35B C31B 1.7(12)
C39B C34B C35B C31B -178.1(11)
Ir2B C34B C35B C31B 62.0(7)
C33B C34B C35B C40B 178.2(10)
C39B C34B C35B C40B -1.6(18)
Ir2B C34B C35B C40B -121.5(11)
C33B C34B C35B Ir2B -60.3(8)
C39B C34B C35B Ir2B 119.9(12)
N2B Ir2B C35B C31B 64.7(7)
C32B Ir2B C35B C31B -36.9(6)
C33B Ir2B C35B C31B -80.8(7)
C34B Ir2B C35B C31B -117.0(9)
Cl3B Ir2B C35B C31B 157.4(6)
Cl4B Ir2B C35B C31B -83.8(14)
N2B Ir2B C35B C34B -178.3(6)
C32B Ir2B C35B C34B 80.2(7)
C31B Ir2B C35B C34B 117.0(9)
C33B Ir2B C35B C34B 36.3(7)
Cl3B Ir2B C35B C34B -85.5(6)
Cl4B Ir2B C35B C34B 33.2(16)
N2B Ir2B C35B C40B -60.3(15)
C32B Ir2B C35B C40B -161.8(15)
C31B Ir2B C35B C40B -125.0(17)
C33B Ir2B C35B C40B 154.2(15)
C34B Ir2B C35B C40B 118.0(17)
Cl3B Ir2B C35B C40B 32.4(14)
Cl4B Ir2B C35B C40B 151.2(11)
